data_4078334
loop_
_publ_author_name
'Adams, Harry'
'Gill, Louise J.'
'Morris, Michael J.'

_publ_section_title
;
 Rearrangement and Scission of Terminal Alkynes in Dimolybdenum Complexes
 on Reaction with Ruthenium Carbonyl:&#x00A0; Formation of Trinuclear
 Vinylidene and Hexanuclear Bis(alkylidyne) Clusters
;
_journal_issue 20
_journal_name_full Organometallics
_journal_page_first 4182
_journal_paper_doi 10.1021/om960235c
_journal_volume 15
_journal_year 1996
_chemical_formula_sum 'C27 H18 Cl2 Mo2 O12 Ru4'
_chemical_formula_weight 1201.47
_chemical_name_systematic
; 
 ? 
;
_space_group_IT_number 14
_symmetry_cell_setting monoclinic
_symmetry_space_group_name_Hall '-P 2yn'
_symmetry_space_group_name_H-M 'P 1 21/n 1'
_atom_sites_solution_hydrogens geom
_atom_sites_solution_primary direct
_atom_sites_solution_secondary difmap
_audit_creation_method SHELXL
_cell_angle_alpha 90.00
_cell_angle_beta 91.810(10)
_cell_angle_gamma 90.00
_cell_formula_units_Z 4
_cell_length_a 15.126(3)
_cell_length_b 14.672(2)
_cell_length_c 15.196(2)
_cell_measurement_reflns_used 39
_cell_measurement_temperature 293(2)
_cell_measurement_theta_max 24.997
_cell_measurement_theta_min 9.928
_cell_volume 3370.7(9)
_computing_cell_refinement 'Siemens XSCANS'
_computing_data_collection 'Siemens XSCANS'
_computing_data_reduction 'Siemens XSCANS'
_computing_molecular_graphics 'Siemens SHELXTL'
_computing_publication_material 'Siemens SHELXTL'
_computing_structure_refinement 'SHELXL-93 (Sheldrick, 1993)'
_computing_structure_solution 'SHELXS-86 (Sheldrick, 1990)'
_diffrn_ambient_temperature 293(2)
_diffrn_measurement_device 'Siemens P4'
_diffrn_measurement_method '\w scans'
_diffrn_radiation_monochromator graphite
_diffrn_radiation_source 'fine-focus sealed tube'
_diffrn_radiation_type MoK\a
_diffrn_radiation_wavelength 0.71073
_diffrn_reflns_av_R_equivalents 0.0233
_diffrn_reflns_av_sigmaI/netI 0.0292
_diffrn_reflns_limit_h_max 14
_diffrn_reflns_limit_h_min -1
_diffrn_reflns_limit_k_max 15
_diffrn_reflns_limit_k_min -1
_diffrn_reflns_limit_l_max 16
_diffrn_reflns_limit_l_min -16
_diffrn_reflns_number 5365
_diffrn_reflns_theta_max 22.51
_diffrn_reflns_theta_min 1.87
_diffrn_standards_decay_% 20.78
_diffrn_standards_interval_count 97
_diffrn_standards_number 3
_exptl_absorpt_coefficient_mu 2.685
_exptl_crystal_colour black
_exptl_crystal_density_diffrn 2.368
_exptl_crystal_description 'oblong blocks'
_exptl_crystal_F_000 2280
_exptl_crystal_size_max 0.65
_exptl_crystal_size_mid 0.40
_exptl_crystal_size_min 0.40
_refine_diff_density_max 0.683
_refine_diff_density_min -2.035
_refine_diff_density_rms 0.338
_refine_ls_extinction_method none
_refine_ls_goodness_of_fit_all 1.224
_refine_ls_goodness_of_fit_obs 1.262
_refine_ls_matrix_type full
_refine_ls_number_parameters 424
_refine_ls_number_reflns 4315
_refine_ls_number_restraints 0
_refine_ls_restrained_S_all 1.227
_refine_ls_restrained_S_obs 1.262
_refine_ls_R_factor_all 0.0436
_refine_ls_R_factor_obs 0.0384
_refine_ls_shift/esd_max -0.001
_refine_ls_shift/esd_mean 0.000
_refine_ls_structure_factor_coef Fsqd
_refine_ls_weighting_details 'w=1/[\s^2^(Fo^2^)+(0.0564P)^2^+2.9796P] where P=(Fo^2^+2Fc^2^)/3'
_refine_ls_weighting_scheme calc
_refine_ls_wR_factor_all 0.1018
_refine_ls_wR_factor_obs 0.0985
_reflns_number_observed 3861
_reflns_number_total 4316
_reflns_observed_criterion >2sigma(I)
_cod_data_source_file om4182.cif
_cod_data_source_block lg514
_cod_depositor_comments
;
The following automatic conversions were performed:

'_symmetry_cell_setting' value 'Monoclinic' changed to 'monoclinic'
according to /home/saulius/struct/CIF-dictionaries/cif_core.dic
dictionary named 'cif_core.dic' version 2.4.1 from
2010-06-29.

'_geom_bond_publ_flag' value 'Y' changed to 'y'
according to /home/saulius/struct/CIF-dictionaries/cif_core.dic
dictionary named 'cif_core.dic' version 2.4.1 from 2010-06-29 (19
times).

'_geom_angle_publ_flag' value 'Y' changed to 'y' according
to /home/saulius/struct/CIF-dictionaries/cif_core.dic dictionary
named 'cif_core.dic' version 2.4.1 from 2010-06-29 (48 times).

Automatic conversion script
Id: cif_fix_values 1715 2011-07-08 13:25:40Z adriana 

The following automatic conversions were performed:

'_refine_ls_weighting_scheme' value 'calc
w=1/[\s^2^(Fo^2^)+(0.0564P)^2^+2.9796P] where P=(Fo^2^+2Fc^2^)/3' was
changed to 'calc'. New tag '_refine_ls_weighting_details' was
created. The value of the new tag was set to
'w=1/[\s^2^(Fo^2^)+(0.0564P)^2^+2.9796P] where P=(Fo^2^+2Fc^2^)/3'.

Automatic conversion script
Id: cif_fix_values 3143 2015-03-26 13:38:13Z robertas 
;
_cod_original_sg_symbol_H-M P2(1)/n
_cod_database_code 4078334

loop_
_symmetry_equiv_pos_as_xyz
'x, y, z'
'-x+1/2, y+1/2, -z+1/2'
'-x, -y, -z'
'x-1/2, -y-1/2, z-1/2'

loop_
_atom_site_aniso_label
_atom_site_aniso_U_11
_atom_site_aniso_U_22
_atom_site_aniso_U_33
_atom_site_aniso_U_23
_atom_site_aniso_U_13
_atom_site_aniso_U_12
Ru1 0.0297(4) 0.0264(3) 0.0286(3) -0.0037(2) -0.0008(2) 0.0018(2)
Ru2 0.0253(3) 0.0388(4) 0.0286(3) 0.0030(2) 0.0019(2) 0.0080(2)
Ru3 0.0308(4) 0.0315(3) 0.0273(3) 0.0042(2) 0.0063(2) -0.0016(2)
Ru4 0.0277(4) 0.0396(4) 0.0293(3) -0.0057(2) 0.0015(2) -0.0062(3)
Mo1 0.0263(4) 0.0252(3) 0.0265(3) 0.0050(2) 0.0047(2) 0.0029(2)
Mo2 0.0229(4) 0.0212(3) 0.0267(3) 0.0021(2) 0.0028(2) 0.0023(2)
O1 0.052(4) 0.137(7) 0.071(4) 0.033(4) 0.029(4) 0.030(4)
O2 0.109(6) 0.037(4) 0.077(4) 0.005(3) -0.011(4) 0.021(4)
O3 0.072(5) 0.127(6) 0.047(4) 0.009(4) -0.024(3) 0.022(4)
O4 0.041(4) 0.102(6) 0.089(5) -0.010(4) 0.008(4) -0.023(4)
O5 0.059(4) 0.164(8) 0.038(4) -0.003(4) -0.007(3) -0.003(5)
O6 0.123(7) 0.037(4) 0.095(5) -0.027(4) 0.032(5) -0.014(4)
O7 0.065(4) 0.098(5) 0.039(3) 0.019(3) -0.008(3) 0.020(4)
O8 0.140(7) 0.039(4) 0.091(5) 0.010(4) 0.005(5) -0.019(4)
O9 0.057(4) 0.104(5) 0.077(4) 0.017(4) 0.036(4) 0.011(4)
O10 0.086(5) 0.034(4) 0.120(6) -0.016(4) 0.029(4) -0.015(3)
O11 0.065(5) 0.102(6) 0.071(4) -0.013(4) -0.029(4) 0.020(4)
O12 0.062(4) 0.069(4) 0.033(3) -0.015(3) 0.012(3) 0.016(3)
C1 0.037(5) 0.078(6) 0.040(4) 0.010(4) 0.007(4) 0.018(4)
C2 0.049(5) 0.048(6) 0.046(5) 0.009(4) 0.002(4) 0.014(4)
C3 0.045(5) 0.070(6) 0.042(5) 0.005(4) 0.007(4) 0.010(4)
C4 0.027(5) 0.068(6) 0.057(5) -0.004(4) 0.008(4) -0.012(4)
C5 0.043(5) 0.086(7) 0.041(5) -0.008(4) 0.002(4) -0.003(5)
C6 0.059(6) 0.051(6) 0.046(5) -0.012(4) 0.010(4) -0.018(4)
C7 0.045(5) 0.053(5) 0.043(5) 0.004(4) 0.011(4) 0.002(4)
C8 0.077(7) 0.050(6) 0.049(5) -0.001(4) 0.007(5) -0.006(5)
C9 0.037(5) 0.059(5) 0.048(5) 0.008(4) 0.016(4) -0.001(4)
C10 0.056(5) 0.032(5) 0.058(5) -0.007(4) 0.011(4) -0.003(4)
C11 0.036(5) 0.057(5) 0.044(4) -0.012(4) -0.006(4) 0.011(4)
C12 0.046(5) 0.043(4) 0.026(4) 0.000(3) -0.002(4) 0.004(4)
C13 0.028(4) 0.034(4) 0.026(3) -0.001(3) 0.009(3) -0.002(3)
C14 0.049(5) 0.044(4) 0.032(4) -0.012(3) 0.013(3) 0.001(4)
C15 0.033(4) 0.023(3) 0.034(4) -0.003(3) 0.007(3) -0.002(3)
C16 0.026(4) 0.044(5) 0.067(5) 0.000(4) 0.005(4) -0.007(3)
C17 0.047(5) 0.043(5) 0.087(7) 0.029(5) 0.007(5) 0.021(4)
C18 0.060(6) 0.077(7) 0.042(5) -0.001(5) -0.016(5) 0.046(6)
C19 0.024(5) 0.044(5) 0.109(8) 0.009(5) -0.004(5) 0.012(4)
C20 0.047(6) 0.068(6) 0.060(6) 0.022(5) 0.022(4) 0.039(5)
C21 0.069(7) 0.041(5) 0.083(7) -0.018(5) -0.025(6) 0.029(5)
C22 0.083(7) 0.033(4) 0.047(5) 0.020(4) 0.009(5) -0.007(4)
C23 0.044(5) 0.049(5) 0.056(5) 0.025(4) 0.017(4) 0.001(4)
C24 0.069(6) 0.047(5) 0.030(4) 0.016(4) 0.019(4) 0.013(4)
C25 0.065(6) 0.070(6) 0.033(4) 0.025(4) 0.001(4) -0.001(5)
C26 0.070(6) 0.046(5) 0.052(5) 0.035(4) 0.022(5) 0.019(4)
Cl1 0.122(3) 0.105(2) 0.062(2) 0.0170(15) 0.001(2) 0.045(2)
Cl2 0.118(2) 0.108(2) 0.0508(14) 0.0184(15) 0.0007(14) 0.006(2)
C1X 0.060(6) 0.063(6) 0.065(6) 0.002(5) 0.001(5) 0.006(5)

loop_
_atom_site_label
_atom_site_type_symbol
_atom_site_fract_x
_atom_site_fract_y
_atom_site_fract_z
_atom_site_U_iso_or_equiv
_atom_site_thermal_displace_type
_atom_site_occupancy
_atom_site_calc_flag
_atom_site_refinement_flags
Ru1 Ru 0.78140(4) 0.35791(4) 0.12073(3) 0.0283(2) Uani 1 d .
Ru2 Ru 0.62287(4) 0.34831(4) 0.01696(4) 0.0309(2) Uani 1 d .
Ru3 Ru 0.68436(4) 0.19160(4) 0.12382(3) 0.0298(2) Uani 1 d .
Ru4 Ru 0.66058(4) 0.17795(4) -0.06142(4) 0.0322(2) Uani 1 d .
Mo1 Mo 0.78273(4) 0.33319(4) -0.07156(4) 0.0259(2) Uani 1 d .
Mo2 Mo 0.83689(4) 0.19597(4) 0.02155(3) 0.0236(2) Uani 1 d .
O1 O 0.4526(5) 0.3580(6) 0.1202(4) 0.086(2) Uani 1 d .
O2 O 0.6455(5) 0.5515(4) 0.0354(4) 0.075(2) Uani 1 d .
O3 O 0.5234(5) 0.3774(6) -0.1561(4) 0.082(2) Uani 1 d .
O4 O 0.4737(4) 0.1505(5) 0.0017(5) 0.077(2) Uani 1 d .
O5 O 0.6042(5) 0.1998(6) -0.2528(4) 0.087(2) Uani 1 d .
O6 O 0.6870(5) -0.0242(4) -0.0922(5) 0.085(2) Uani 1 d .
O7 O 0.8022(4) 0.1498(5) 0.2824(4) 0.067(2) Uani 1 d .
O8 O 0.6517(6) -0.0107(4) 0.1118(5) 0.090(2) Uani 1 d .
O9 O 0.5295(5) 0.2119(5) 0.2470(5) 0.079(2) Uani 1 d .
O10 O 0.8503(5) 0.5511(4) 0.1123(5) 0.079(2) Uani 1 d .
O11 O 0.9140(5) 0.3226(5) 0.2705(5) 0.080(2) Uani 1 d .
O12 O 0.6362(4) 0.4116(4) 0.2455(3) 0.054(2) Uani 1 d .
C1 C 0.5171(6) 0.3501(6) 0.0840(5) 0.052(2) Uani 1 d .
C2 C 0.6397(6) 0.4746(6) 0.0299(5) 0.047(2) Uani 1 d .
C3 C 0.5622(6) 0.3630(6) -0.0913(5) 0.052(2) Uani 1 d .
C4 C 0.5452(6) 0.1646(6) -0.0170(6) 0.051(2) Uani 1 d .
C5 C 0.6254(6) 0.1920(7) -0.1802(6) 0.057(2) Uani 1 d .
C6 C 0.6776(6) 0.0507(6) -0.0810(5) 0.052(2) Uani 1 d .
C7 C 0.7607(6) 0.1713(6) 0.2222(5) 0.047(2) Uani 1 d .
C8 C 0.6616(6) 0.0662(6) 0.1096(6) 0.059(2) Uani 1 d .
C9 C 0.5839(6) 0.2075(6) 0.1981(5) 0.047(2) Uani 1 d .
C10 C 0.8230(6) 0.4795(5) 0.1140(5) 0.048(2) Uani 1 d .
C11 C 0.8651(5) 0.3349(6) 0.2127(5) 0.046(2) Uani 1 d .
C12 C 0.6859(5) 0.3859(5) 0.1964(4) 0.038(2) Uani 1 d .
C13 C 0.7974(5) 0.2003(5) -0.1057(4) 0.029(2) Uani 1 d .
C14 C 0.8273(5) 0.1515(5) -0.1901(5) 0.041(2) Uani 1 d .
H14A H 0.8875(5) 0.1674(5) -0.2009(5) 0.080 Uiso 1 d R
H14B H 0.8227(5) 0.0868(5) -0.1825(5) 0.080 Uiso 1 d R
H14C H 0.7901(5) 0.1702(5) -0.2392(5) 0.080 Uiso 1 d R
C15 C 0.8826(5) 0.3260(4) 0.0220(4) 0.030(2) Uani 1 d .
C16 C 0.9728(5) 0.3689(5) 0.0301(5) 0.046(2) Uani 1 d .
H16A H 1.0083(5) 0.3485(5) -0.0174(5) 0.080 Uiso 1 d R
H16B H 0.9673(5) 0.4341(5) 0.0278(5) 0.080 Uiso 1 d R
H16C H 1.0005(5) 0.3514(5) 0.0852(5) 0.080 Uiso 1 d R
C17 C 0.8814(6) 0.0509(6) 0.0853(7) 0.059(2) Uani 1 d .
H17A H 0.8432(6) 0.0103(6) 0.1159(7) 0.080 Uiso 1 d R
C18 C 0.9344(6) 0.1157(7) 0.1232(5) 0.060(3) Uani 1 d .
H18A H 0.9409(6) 0.1274(7) 0.1852(5) 0.080 Uiso 1 d R
C19 C 0.9837(5) 0.1549(6) 0.0582(7) 0.059(3) Uani 1 d .
H19A H 1.0327(5) 0.1959(6) 0.0668(7) 0.080 Uiso 1 d R
C20 C 0.9587(6) 0.1130(7) -0.0191(6) 0.058(3) Uani 1 d .
H20A H 0.9877(6) 0.1203(7) -0.0739(6) 0.080 Uiso 1 d R
C21 C 0.8958(7) 0.0495(6) -0.0037(7) 0.065(3) Uani 1 d .
H21A H 0.8725(7) 0.0056(6) -0.0451(7) 0.080 Uiso 1 d R
C22 C 0.8233(6) 0.4835(5) -0.1167(5) 0.054(2) Uani 1 d .
H22A H 0.8427(6) 0.5321(5) -0.0785(5) 0.080 Uiso 1 d R
C23 C 0.8778(6) 0.4196(5) -0.1563(5) 0.049(2) Uani 1 d .
H23A H 0.9412(6) 0.4181(5) -0.1512(5) 0.080 Uiso 1 d R
C24 C 0.8270(6) 0.3677(6) -0.2156(5) 0.048(2) Uani 1 d .
H24A H 0.8487(6) 0.3249(6) -0.2575(5) 0.080 Uiso 1 d R
C25 C 0.7397(6) 0.3990(6) -0.2111(5) 0.056(2) Uani 1 d .
H25A H 0.6910(6) 0.3787(6) -0.2481(5) 0.080 Uiso 1 d R
C26 C 0.7361(6) 0.4708(6) -0.1520(5) 0.055(2) Uani 1 d .
H26A H 0.6854(6) 0.5076(6) -0.1401(5) 0.080 Uiso 1 d R
Cl1 Cl 0.6881(2) 0.3014(2) -0.5884(2) 0.0963(10) Uani 1 d .
Cl2 Cl 0.7272(2) 0.2306(2) -0.4167(2) 0.0924(9) Uani 1 d .
C1X C 0.7717(6) 0.2644(7) -0.5176(6) 0.063(2) Uani 1 d .
H1XA H 0.8134(6) 0.3130(7) -0.5073(6) 0.080 Uiso 1 d R
H1XB H 0.8022(6) 0.2141(7) -0.5432(6) 0.080 Uiso 1 d R

loop_
_atom_type_symbol
_atom_type_description
_atom_type_scat_dispersion_real
_atom_type_scat_dispersion_imag
_atom_type_scat_source
C C 0.0033 0.0016 'International Tables Vol C Tables 4.2.6.8 and 6.1.1.4'
H H 0.0000 0.0000 'International Tables Vol C Tables 4.2.6.8 and 6.1.1.4'
O O 0.0106 0.0060 'International Tables Vol C Tables 4.2.6.8 and 6.1.1.4'
Cl Cl 0.1484 0.1585 'International Tables Vol C Tables 4.2.6.8 and 6.1.1.4'
Mo Mo -1.6832 0.6857 'International Tables Vol C Tables 4.2.6.8 and 6.1.1.4'
Ru Ru -1.2594 0.8363 'International Tables Vol C Tables 4.2.6.8 and 6.1.1.4'

loop_
_geom_angle_atom_site_label_1
_geom_angle_atom_site_label_2
_geom_angle_atom_site_label_3
_geom_angle
_geom_angle_publ_flag
C11 Ru1 C10 89.6(4) ?
C11 Ru1 C12 95.4(3) ?
C10 Ru1 C12 95.1(3) ?
C11 Ru1 C15 90.1(3) ?
C10 Ru1 C15 85.7(3) ?
C12 Ru1 C15 174.4(3) ?
C11 Ru1 Ru2 160.1(3) ?
C10 Ru1 Ru2 107.0(3) ?
C12 Ru1 Ru2 72.8(2) ?
C15 Ru1 Ru2 101.7(2) ?
C11 Ru1 Ru3 99.7(3) ?
C10 Ru1 Ru3 168.3(3) ?
C12 Ru1 Ru3 77.0(2) ?
C15 Ru1 Ru3 101.3(2) ?
Ru2 Ru1 Ru3 62.54(2) y
C11 Ru1 Mo1 133.5(2) ?
C10 Ru1 Mo1 92.8(2) ?
C12 Ru1 Mo1 130.5(2) ?
C15 Ru1 Mo1 43.9(2) ?
Ru2 Ru1 Mo1 58.23(2) y
Ru3 Ru1 Mo1 86.02(2) y
C11 Ru1 Mo2 92.3(2) ?
C10 Ru1 Mo2 129.1(2) ?
C12 Ru1 Mo2 135.3(2) ?
C15 Ru1 Mo2 43.4(2) ?
Ru2 Ru1 Mo2 85.70(2) y
Ru3 Ru1 Mo2 58.23(2) y
Mo1 Ru1 Mo2 51.89(2) y
C3 Ru2 C2 92.3(4) ?
C3 Ru2 C1 94.1(3) ?
C2 Ru2 C1 92.5(4) ?
C3 Ru2 Mo1 89.6(3) ?
C2 Ru2 Mo1 90.7(3) ?
C1 Ru2 Mo1 175.0(2) ?
C3 Ru2 Ru1 150.1(3) ?
C2 Ru2 Ru1 77.5(3) ?
C1 Ru2 Ru1 114.1(2) ?
Mo1 Ru2 Ru1 62.90(2) y
C3 Ru2 Ru4 80.3(3) ?
C2 Ru2 Ru4 152.2(2) ?
C1 Ru2 Ru4 114.6(3) ?
Mo1 Ru2 Ru4 62.74(2) y
Ru1 Ru2 Ru4 95.73(2) y
C3 Ru2 Ru3 135.3(3) ?
C2 Ru2 Ru3 132.2(2) ?
C1 Ru2 Ru3 88.4(2) ?
Mo1 Ru2 Ru3 86.61(2) y
Ru1 Ru2 Ru3 59.02(2) y
Ru4 Ru2 Ru3 58.64(2) y
C8 Ru3 C7 92.4(4) ?
C8 Ru3 C9 92.3(4) ?
C7 Ru3 C9 91.7(3) ?
C8 Ru3 Mo2 96.2(3) ?
C7 Ru3 Mo2 87.1(2) ?
C9 Ru3 Mo2 171.4(3) ?
C8 Ru3 Ru4 78.5(3) ?
C7 Ru3 Ru4 146.4(2) ?
C9 Ru3 Ru4 120.7(3) ?
Mo2 Ru3 Ru4 62.29(2) y
C8 Ru3 Ru1 158.0(3) ?
C7 Ru3 Ru1 81.1(3) ?
C9 Ru3 Ru1 108.7(3) ?
Mo2 Ru3 Ru1 62.67(2) y
Ru4 Ru3 Ru1 95.36(2) y
C8 Ru3 Ru2 130.2(3) ?
C7 Ru3 Ru2 137.3(3) ?
C9 Ru3 Ru2 89.3(2) ?
Mo2 Ru3 Ru2 85.88(2) y
Ru4 Ru3 Ru2 58.67(2) y
Ru1 Ru3 Ru2 58.45(2) y
C5 Ru4 C4 96.7(4) ?
C5 Ru4 C6 89.6(4) ?
C4 Ru4 C6 94.9(4) ?
C5 Ru4 C13 86.0(3) ?
C4 Ru4 C13 176.0(3) ?
C6 Ru4 C13 88.0(3) ?
C5 Ru4 Ru3 166.1(3) ?
C4 Ru4 Ru3 75.1(3) ?
C6 Ru4 Ru3 102.2(2) ?
C13 Ru4 Ru3 101.6(2) ?
C5 Ru4 Ru2 104.6(3) ?
C4 Ru4 Ru2 75.1(3) ?
C6 Ru4 Ru2 163.3(2) ?
C13 Ru4 Ru2 101.5(2) ?
Ru3 Ru4 Ru2 62.69(2) y
C5 Ru4 Mo2 129.2(3) ?
C4 Ru4 Mo2 133.7(3) ?
C6 Ru4 Mo2 91.7(3) ?
C13 Ru4 Mo2 43.3(2) ?
Ru3 Ru4 Mo2 58.68(2) y
Ru2 Ru4 Mo2 86.10(2) y
C5 Ru4 Mo1 91.4(3) ?
C4 Ru4 Mo1 133.1(3) ?
C6 Ru4 Mo1 131.4(3) ?
C13 Ru4 Mo1 43.6(2) ?
Ru3 Ru4 Mo1 86.39(2) y
Ru2 Ru4 Mo1 58.27(2) y
Mo2 Ru4 Mo1 52.17(2) y
C13 Mo1 C15 92.5(3) ?
C13 Mo1 C23 107.8(3) ?
C15 Mo1 C23 87.5(3) ?
C13 Mo1 C24 86.1(3) ?
C15 Mo1 C24 115.5(3) ?
C23 Mo1 C24 34.5(3) ?
C13 Mo1 C22 141.2(3) ?
C15 Mo1 C22 93.2(3) ?
C23 Mo1 C22 34.3(3) ?
C24 Mo1 C22 57.0(3) ?
C13 Mo1 C25 100.9(3) ?
C15 Mo1 C25 144.0(3) ?
C23 Mo1 C25 56.6(3) ?
C24 Mo1 C25 34.2(3) ?
C22 Mo1 C25 56.0(3) ?
C13 Mo1 C26 134.0(3) ?
C15 Mo1 C26 125.7(3) ?
C23 Mo1 C26 56.7(3) ?
C24 Mo1 C26 56.5(3) ?
C22 Mo1 C26 34.0(3) ?
C25 Mo1 C26 33.2(3) ?
C13 Mo1 Mo2 49.9(2) ?
C15 Mo1 Mo2 50.4(2) ?
C23 Mo1 Mo2 122.4(2) ?
C24 Mo1 Mo2 125.5(2) ?
C22 Mo1 Mo2 142.8(2) ?
C25 Mo1 Mo2 150.6(2) ?
C26 Mo1 Mo2 175.9(2) ?
C13 Mo1 Ru2 107.5(2) ?
C15 Mo1 Ru2 107.4(2) ?
C23 Mo1 Ru2 140.8(2) ?
C24 Mo1 Ru2 134.3(2) ?
C22 Mo1 Ru2 107.2(2) ?
C25 Mo1 Ru2 100.2(2) ?
C26 Mo1 Ru2 86.3(2) ?
Mo2 Mo1 Ru2 93.57(2) y
C13 Mo1 Ru4 49.0(2) ?
C15 Mo1 Ru4 112.0(2) ?
C23 Mo1 Ru4 148.1(2) ?
C24 Mo1 Ru4 114.3(2) ?
C22 Mo1 Ru4 153.6(2) ?
C25 Mo1 Ru4 101.8(2) ?
C26 Mo1 Ru4 119.5(2) ?
Mo2 Mo1 Ru4 63.63(2) y
Ru2 Mo1 Ru4 58.99(2) y
C13 Mo1 Ru1 112.1(2) ?
C15 Mo1 Ru1 49.1(2) ?
C23 Mo1 Ru1 120.3(2) ?
C24 Mo1 Ru1 154.6(2) ?
C22 Mo1 Ru1 100.4(2) ?
C25 Mo1 Ru1 144.7(2) ?
C26 Mo1 Ru1 112.5(2) ?
Mo2 Mo1 Ru1 64.15(2) y
Ru2 Mo1 Ru1 58.86(2) y
Ru4 Mo1 Ru1 91.12(2) y
C13 Mo2 C15 93.7(3) ?
C13 Mo2 C20 88.5(3) ?
C15 Mo2 C20 102.8(3) ?
C13 Mo2 C19 119.1(3) ?
C15 Mo2 C19 85.4(3) ?
C20 Mo2 C19 34.2(3) ?
C13 Mo2 C21 88.6(3) ?
C15 Mo2 C21 136.5(3) ?
C20 Mo2 C21 33.8(3) ?
C19 Mo2 C21 56.4(3) ?
C13 Mo2 C18 142.3(3) ?
C15 Mo2 C18 104.8(3) ?
C20 Mo2 C18 55.7(3) ?
C19 Mo2 C18 33.7(3) ?
C21 Mo2 C18 55.5(3) ?
C13 Mo2 C17 118.9(3) ?
C15 Mo2 C17 137.2(3) ?
C20 Mo2 C17 55.3(3) ?
C19 Mo2 C17 55.4(3) ?
C21 Mo2 C17 33.4(3) ?
C18 Mo2 C17 32.7(3) ?
C13 Mo2 Mo1 50.7(2) ?
C15 Mo2 Mo1 51.0(2) ?
C20 Mo2 Mo1 120.5(2) ?
C19 Mo2 Mo1 127.7(2) ?
C21 Mo2 Mo1 137.4(3) ?
C18 Mo2 Mo1 155.6(3) ?
C17 Mo2 Mo1 169.6(3) ?
C13 Mo2 Ru3 107.9(2) ?
C15 Mo2 Ru3 107.7(2) ?
C20 Mo2 Ru3 143.9(2) ?
C19 Mo2 Ru3 130.2(3) ?
C21 Mo2 Ru3 112.8(3) ?
C18 Mo2 Ru3 97.5(2) ?
C17 Mo2 Ru3 88.9(2) ?
Mo1 Mo2 Ru3 93.94(2) y
C13 Mo2 Ru4 49.3(2) ?
C15 Mo2 Ru4 113.1(2) ?
C20 Mo2 Ru4 124.1(3) ?
C19 Mo2 Ru4 157.0(2) ?
C21 Mo2 Ru4 101.0(2) ?
C18 Mo2 Ru4 139.8(3) ?
C17 Mo2 Ru4 109.3(2) ?
Mo1 Mo2 Ru4 64.20(2) y
Ru3 Mo2 Ru4 59.03(2) y
C13 Mo2 Ru1 112.7(2) ?
C15 Mo2 Ru1 49.0(2) ?
C20 Mo2 Ru1 143.5(3) ?
C19 Mo2 Ru1 111.5(2) ?
C21 Mo2 Ru1 158.5(2) ?
C18 Mo2 Ru1 104.1(2) ?
C17 Mo2 Ru1 125.6(3) ?
Mo1 Mo2 Ru1 63.96(2) y
Ru3 Mo2 Ru1 59.09(2) y
Ru4 Mo2 Ru1 91.31(2) y
O1 C1 Ru2 174.1(8) ?
O2 C2 Ru2 176.2(8) ?
O3 C3 Ru2 175.6(8) ?
O4 C4 Ru4 172.2(8) ?
O5 C5 Ru4 179.4(9) ?
O6 C6 Ru4 179.5(7) ?
O7 C7 Ru3 172.3(8) ?
O8 C8 Ru3 171.3(8) ?
O9 C9 Ru3 173.6(8) ?
O10 C10 Ru1 177.3(8) ?
O11 C11 Ru1 177.6(7) ?
O12 C12 Ru1 171.0(7) ?
C14 C13 Mo2 134.2(5) y
C14 C13 Mo1 133.9(5) y
Mo2 C13 Mo1 79.4(2) y
C14 C13 Ru4 118.8(5) y
Mo2 C13 Ru4 87.4(2) y
Mo1 C13 Ru4 87.4(3) y
C16 C15 Mo2 134.6(5) y
C16 C15 Mo1 133.1(5) y
Mo2 C15 Mo1 78.6(2) y
C16 C15 Ru1 119.8(5) y
Mo2 C15 Ru1 87.6(3) y
Mo1 C15 Ru1 87.0(3) y
C18 C17 C21 108.5(8) ?
C18 C17 Mo2 73.0(5) ?
C21 C17 Mo2 70.8(5) ?
C17 C18 C19 108.2(8) ?
C17 C18 Mo2 74.3(5) ?
C19 C18 Mo2 70.9(5) ?
C20 C19 C18 106.6(8) ?
C20 C19 Mo2 71.2(5) ?
C18 C19 Mo2 75.4(5) ?
C21 C20 C19 109.7(8) ?
C21 C20 Mo2 75.3(5) ?
C19 C20 Mo2 74.6(5) ?
C20 C21 C17 107.0(8) ?
C20 C21 Mo2 70.9(5) ?
C17 C21 Mo2 75.8(5) ?
C23 C22 C26 107.7(8) ?
C23 C22 Mo1 70.5(4) ?
C26 C22 Mo1 75.2(4) ?
C24 C23 C22 108.9(8) ?
C24 C23 Mo1 73.9(4) ?
C22 C23 Mo1 75.2(4) ?
C23 C24 C25 106.9(8) ?
C23 C24 Mo1 71.6(4) ?
C25 C24 Mo1 74.4(4) ?
C26 C25 C24 109.7(9) ?
C26 C25 Mo1 75.4(4) ?
C24 C25 Mo1 71.4(4) ?
C25 C26 C22 106.8(8) ?
C25 C26 Mo1 71.4(4) ?
C22 C26 Mo1 70.8(4) ?
Cl1 C1X Cl2 109.8(5) ?

loop_
_geom_bond_atom_site_label_1
_geom_bond_atom_site_label_2
_geom_bond_distance
_geom_bond_publ_flag
Ru1 C11 1.887(8) ?
Ru1 C10 1.895(8) ?
Ru1 C12 1.920(8) ?
Ru1 C15 2.228(7) y
Ru1 Ru2 2.8316(9) y
Ru1 Ru3 2.8488(8) y
Ru1 Mo1 2.9451(8) y
Ru1 Mo2 2.9498(8) y
Ru2 C3 1.870(9) ?
Ru2 C2 1.881(9) ?
Ru2 C1 1.924(9) ?
Ru2 Mo1 2.8126(9) y
Ru2 Ru4 2.8345(8) y
Ru2 Ru3 2.9484(8) y
Ru3 C8 1.882(9) ?
Ru3 C7 1.884(9) ?
Ru3 C9 1.935(8) ?
Ru3 Mo2 2.8229(9) y
Ru3 Ru4 2.8337(8) y
Ru4 C5 1.876(9) ?
Ru4 C4 1.901(8) ?
Ru4 C6 1.910(9) ?
Ru4 C13 2.221(7) y
Ru4 Mo2 2.9256(9) y
Ru4 Mo1 2.9398(9) y
Mo1 C13 2.031(7) y
Mo1 C15 2.044(7) y
Mo1 C23 2.335(7) ?
Mo1 C24 2.364(7) ?
Mo1 C22 2.395(8) ?
Mo1 C25 2.402(7) ?
Mo1 C26 2.452(7) ?
Mo1 Mo2 2.5792(8) y
Mo2 C13 2.007(7) y
Mo2 C15 2.029(6) y
Mo2 C20 2.308(7) ?
Mo2 C19 2.352(8) ?
Mo2 C21 2.362(8) ?
Mo2 C18 2.409(7) ?
Mo2 C17 2.425(8) ?
O1 C1 1.141(10) ?
O2 C2 1.133(10) ?
O3 C3 1.151(10) ?
O4 C4 1.146(10) ?
O5 C5 1.146(10) ?
O6 C6 1.121(10) ?
O7 C7 1.137(10) ?
O8 C8 1.139(10) ?
O9 C9 1.129(9) ?
O10 C10 1.131(9) ?
O11 C11 1.143(10) ?
O12 C12 1.139(9) ?
C13 C14 1.548(9) y
C15 C16 1.504(10) y
C17 C18 1.360(13) ?
C17 C21 1.376(13) ?
C18 C19 1.382(13) ?
C19 C20 1.369(13) ?
C20 C21 1.357(13) ?
C22 C23 1.397(12) ?
C22 C26 1.419(13) ?
C23 C24 1.392(12) ?
C24 C25 1.402(12) ?
C25 C26 1.387(12) ?
Cl1 C1X 1.722(9) ?
Cl2 C1X 1.765(9) ?
RU CO 1.897(8) y

loop_
_geom_torsion_atom_site_label_1
_geom_torsion_atom_site_label_2
_geom_torsion_atom_site_label_3
_geom_torsion_atom_site_label_4
_geom_torsion
C11 Ru1 Ru2 C3 -156.9(9)
C10 Ru1 Ru2 C3 57.5(6)
C12 Ru1 Ru2 C3 147.6(6)
C15 Ru1 Ru2 C3 -31.6(6)
Ru3 Ru1 Ru2 C3 -128.4(6)
Mo1 Ru1 Ru2 C3 -25.1(6)
Mo2 Ru1 Ru2 C3 -72.1(6)
C11 Ru1 Ru2 C2 130.9(7)
C10 Ru1 Ru2 C2 -14.7(3)
C12 Ru1 Ru2 C2 75.4(3)
C15 Ru1 Ru2 C2 -103.8(3)
Ru3 Ru1 Ru2 C2 159.4(2)
Mo1 Ru1 Ru2 C2 -97.3(2)
Mo2 Ru1 Ru2 C2 -144.4(2)
C11 Ru1 Ru2 C1 43.8(7)
C10 Ru1 Ru2 C1 -101.9(4)
C12 Ru1 Ru2 C1 -11.8(4)
C15 Ru1 Ru2 C1 169.1(4)
Ru3 Ru1 Ru2 C1 72.3(3)
Mo1 Ru1 Ru2 C1 175.6(3)
Mo2 Ru1 Ru2 C1 128.5(3)
C11 Ru1 Ru2 Mo1 -131.8(7)
C10 Ru1 Ru2 Mo1 82.6(3)
C12 Ru1 Ru2 Mo1 172.7(2)
C15 Ru1 Ru2 Mo1 -6.5(2)
Ru3 Ru1 Ru2 Mo1 -103.28(2)
Mo1 Ru1 Ru2 Mo1 0.0
Mo2 Ru1 Ru2 Mo1 -47.05(2)
C11 Ru1 Ru2 Ru4 -76.4(7)
C10 Ru1 Ru2 Ru4 138.0(3)
C12 Ru1 Ru2 Ru4 -132.0(2)
C15 Ru1 Ru2 Ru4 48.9(2)
Ru3 Ru1 Ru2 Ru4 -47.92(2)
Mo1 Ru1 Ru2 Ru4 55.37(2)
Mo2 Ru1 Ru2 Ru4 8.31(2)
C11 Ru1 Ru2 Ru3 -28.5(7)
C10 Ru1 Ru2 Ru3 -174.1(3)
C12 Ru1 Ru2 Ru3 -84.0(2)
C15 Ru1 Ru2 Ru3 96.8(2)
Ru3 Ru1 Ru2 Ru3 0.0
Mo1 Ru1 Ru2 Ru3 103.28(2)
Mo2 Ru1 Ru2 Ru3 56.23(2)
C11 Ru1 Ru3 C8 -69.3(8)
C10 Ru1 Ru3 C8 148.9(14)
C12 Ru1 Ru3 C8 -162.7(8)
C15 Ru1 Ru3 C8 22.8(7)
Ru2 Ru1 Ru3 C8 120.2(7)
Mo1 Ru1 Ru3 C8 64.2(7)
Mo2 Ru1 Ru3 C8 17.3(7)
C11 Ru1 Ru3 C7 4.7(3)
C10 Ru1 Ru3 C7 -137.1(12)
C12 Ru1 Ru3 C7 -88.7(3)
C15 Ru1 Ru3 C7 96.8(3)
Ru2 Ru1 Ru3 C7 -165.8(2)
Mo1 Ru1 Ru3 C7 138.1(2)
Mo2 Ru1 Ru3 C7 91.3(2)
C11 Ru1 Ru3 C9 93.5(4)
C10 Ru1 Ru3 C9 -48.4(12)
C12 Ru1 Ru3 C9 0.1(3)
C15 Ru1 Ru3 C9 -174.5(3)
Ru2 Ru1 Ru3 C9 -77.1(3)
Mo1 Ru1 Ru3 C9 -133.1(3)
Mo2 Ru1 Ru3 C9 -179.9(3)
C11 Ru1 Ru3 Mo2 -86.6(2)
C10 Ru1 Ru3 Mo2 131.5(12)
C12 Ru1 Ru3 Mo2 180.0(2)
C15 Ru1 Ru3 Mo2 5.5(2)
Ru2 Ru1 Ru3 Mo2 102.85(2)
Mo1 Ru1 Ru3 Mo2 46.81(2)
Mo2 Ru1 Ru3 Mo2 0.0
C11 Ru1 Ru3 Ru4 -141.6(2)
C10 Ru1 Ru3 Ru4 76.6(12)
C12 Ru1 Ru3 Ru4 125.0(2)
C15 Ru1 Ru3 Ru4 -49.5(2)
Ru2 Ru1 Ru3 Ru4 47.90(2)
Mo1 Ru1 Ru3 Ru4 -8.15(2)
Mo2 Ru1 Ru3 Ru4 -54.96(2)
C11 Ru1 Ru3 Ru2 170.5(2)
C10 Ru1 Ru3 Ru2 28.7(12)
C12 Ru1 Ru3 Ru2 77.1(2)
C15 Ru1 Ru3 Ru2 -97.4(2)
Ru2 Ru1 Ru3 Ru2 0.0
Mo1 Ru1 Ru3 Ru2 -56.04(2)
Mo2 Ru1 Ru3 Ru2 -102.85(2)
C3 Ru2 Ru3 C8 -8.7(5)
C2 Ru2 Ru3 C8 177.4(5)
C1 Ru2 Ru3 C8 85.5(5)
Mo1 Ru2 Ru3 C8 -94.7(4)
Ru1 Ru2 Ru3 C8 -155.0(4)
Ru4 Ru2 Ru3 C8 -34.8(4)
C3 Ru2 Ru3 C7 167.2(5)
C2 Ru2 Ru3 C7 -6.7(5)
C1 Ru2 Ru3 C7 -98.7(5)
Mo1 Ru2 Ru3 C7 81.1(4)
Ru1 Ru2 Ru3 C7 20.9(4)
Ru4 Ru2 Ru3 C7 141.0(4)
C3 Ru2 Ru3 C9 -101.1(4)
C2 Ru2 Ru3 C9 85.0(4)
C1 Ru2 Ru3 C9 -6.9(4)
Mo1 Ru2 Ru3 C9 172.8(3)
Ru1 Ru2 Ru3 C9 112.6(3)
Ru4 Ru2 Ru3 C9 -127.2(3)
C3 Ru2 Ru3 Mo2 86.0(4)
C2 Ru2 Ru3 Mo2 -87.9(3)
C1 Ru2 Ru3 Mo2 -179.8(3)
Mo1 Ru2 Ru3 Mo2 -0.05(2)
Ru1 Ru2 Ru3 Mo2 -60.27(2)
Ru4 Ru2 Ru3 Mo2 59.87(2)
C3 Ru2 Ru3 Ru4 26.1(4)
C2 Ru2 Ru3 Ru4 -147.8(3)
C1 Ru2 Ru3 Ru4 120.3(3)
Mo1 Ru2 Ru3 Ru4 -59.92(2)
Ru1 Ru2 Ru3 Ru4 -120.14(3)
Ru4 Ru2 Ru3 Ru4 0.0
C3 Ru2 Ru3 Ru1 146.3(4)
C2 Ru2 Ru3 Ru1 -27.6(3)
C1 Ru2 Ru3 Ru1 -119.6(3)
Mo1 Ru2 Ru3 Ru1 60.22(2)
Ru1 Ru2 Ru3 Ru1 0.0
Ru4 Ru2 Ru3 Ru1 120.14(3)
C8 Ru3 Ru4 C5 128.4(12)
C7 Ru3 Ru4 C5 -154.9(13)
C9 Ru3 Ru4 C5 42.6(12)
Mo2 Ru3 Ru4 C5 -128.2(12)
Ru1 Ru3 Ru4 C5 -72.9(12)
Ru2 Ru3 Ru4 C5 -25.2(12)
C8 Ru3 Ru4 C4 73.0(4)
C7 Ru3 Ru4 C4 149.7(5)
C9 Ru3 Ru4 C4 -12.9(4)
Mo2 Ru3 Ru4 C4 176.4(3)
Ru1 Ru3 Ru4 C4 -128.4(3)
Ru2 Ru3 Ru4 C4 -80.6(3)
C8 Ru3 Ru4 C6 -18.9(4)
C7 Ru3 Ru4 C6 57.8(5)
C9 Ru3 Ru4 C6 -104.7(4)
Mo2 Ru3 Ru4 C6 84.6(3)
Ru1 Ru3 Ru4 C6 139.8(3)
Ru2 Ru3 Ru4 C6 -172.5(3)
C8 Ru3 Ru4 C13 -109.4(4)
C7 Ru3 Ru4 C13 -32.6(5)
C9 Ru3 Ru4 C13 164.8(3)
Mo2 Ru3 Ru4 C13 -5.9(2)
Ru1 Ru3 Ru4 C13 49.3(2)
Ru2 Ru3 Ru4 C13 97.1(2)
C8 Ru3 Ru4 Ru2 153.6(3)
C7 Ru3 Ru4 Ru2 -129.7(5)
C9 Ru3 Ru4 Ru2 67.8(3)
Mo2 Ru3 Ru4 Ru2 -102.99(2)
Ru1 Ru3 Ru4 Ru2 -47.74(2)
Ru2 Ru3 Ru4 Ru2 0.0
C8 Ru3 Ru4 Mo2 -103.4(3)
C7 Ru3 Ru4 Mo2 -26.7(5)
C9 Ru3 Ru4 Mo2 170.7(3)
Mo2 Ru3 Ru4 Mo2 0.0
Ru1 Ru3 Ru4 Mo2 55.24(2)
Ru2 Ru3 Ru4 Mo2 102.99(2)
C8 Ru3 Ru4 Mo1 -150.5(3)
C7 Ru3 Ru4 Mo1 -73.8(5)
C9 Ru3 Ru4 Mo1 123.7(3)
Mo2 Ru3 Ru4 Mo1 -47.08(2)
Ru1 Ru3 Ru4 Mo1 8.16(2)
Ru2 Ru3 Ru4 Mo1 55.90(2)
C3 Ru2 Ru4 C5 12.2(4)
C2 Ru2 Ru4 C5 -64.0(6)
C1 Ru2 Ru4 C5 102.3(4)
Mo1 Ru2 Ru4 C5 -82.4(3)
Ru1 Ru2 Ru4 C5 -137.9(3)
Ru3 Ru2 Ru4 C5 173.9(3)
C3 Ru2 Ru4 C4 -81.0(4)
C2 Ru2 Ru4 C4 -157.2(6)
C1 Ru2 Ru4 C4 9.1(4)
Mo1 Ru2 Ru4 C4 -175.6(3)
Ru1 Ru2 Ru4 C4 128.9(3)
Ru3 Ru2 Ru4 C4 80.7(3)
C3 Ru2 Ru4 C6 -135.2(10)
C2 Ru2 Ru4 C6 148.5(11)
C1 Ru2 Ru4 C6 -45.2(10)
Mo1 Ru2 Ru4 C6 130.1(9)
Ru1 Ru2 Ru4 C6 74.6(9)
Ru3 Ru2 Ru4 C6 26.5(9)
C3 Ru2 Ru4 C13 101.1(3)
C2 Ru2 Ru4 C13 24.9(6)
C1 Ru2 Ru4 C13 -168.8(3)
Mo1 Ru2 Ru4 C13 6.4(2)
Ru1 Ru2 Ru4 C13 -49.0(2)
Ru3 Ru2 Ru4 C13 -97.2(2)
C3 Ru2 Ru4 Ru3 -161.7(3)
C2 Ru2 Ru4 Ru3 122.1(5)
C1 Ru2 Ru4 Ru3 -71.6(3)
Mo1 Ru2 Ru4 Ru3 103.65(3)
Ru1 Ru2 Ru4 Ru3 48.17(2)
Ru3 Ru2 Ru4 Ru3 0.0
C3 Ru2 Ru4 Mo2 141.7(3)
C2 Ru2 Ru4 Mo2 65.5(5)
C1 Ru2 Ru4 Mo2 -128.2(3)
Mo1 Ru2 Ru4 Mo2 47.11(2)
Ru1 Ru2 Ru4 Mo2 -8.38(2)
Ru3 Ru2 Ru4 Mo2 -56.54(2)
C3 Ru2 Ru4 Mo1 94.6(3)
C2 Ru2 Ru4 Mo1 18.4(5)
C1 Ru2 Ru4 Mo1 -175.3(3)
Mo1 Ru2 Ru4 Mo1 0.0
Ru1 Ru2 Ru4 Mo1 -55.49(2)
Ru3 Ru2 Ru4 Mo1 -103.65(3)
C3 Ru2 Mo1 C13 -86.5(3)
C2 Ru2 Mo1 C13 -178.8(3)
C1 Ru2 Mo1 C13 51.5(32)
Ru1 Ru2 Mo1 C13 105.7(2)
Ru4 Ru2 Mo1 C13 -7.2(2)
Ru3 Ru2 Mo1 C13 49.0(2)
C3 Ru2 Mo1 C15 175.1(3)
C2 Ru2 Mo1 C15 82.8(3)
C1 Ru2 Mo1 C15 -46.9(32)
Ru1 Ru2 Mo1 C15 7.2(2)
Ru4 Ru2 Mo1 C15 -105.7(2)
Ru3 Ru2 Mo1 C15 -49.5(2)
C3 Ru2 Mo1 C23 66.8(5)
C2 Ru2 Mo1 C23 -25.5(4)
C1 Ru2 Mo1 C23 -155.2(32)
Ru1 Ru2 Mo1 C23 -101.0(4)
Ru4 Ru2 Mo1 C23 146.1(4)
Ru3 Ru2 Mo1 C23 -157.7(4)
C3 Ru2 Mo1 C24 15.6(4)
C2 Ru2 Mo1 C24 -76.7(4)
C1 Ru2 Mo1 C24 153.6(32)
Ru1 Ru2 Mo1 C24 -152.3(3)
Ru4 Ru2 Mo1 C24 94.8(3)
Ru3 Ru2 Mo1 C24 151.0(3)
C3 Ru2 Mo1 C22 75.9(4)
C2 Ru2 Mo1 C22 -16.4(3)
C1 Ru2 Mo1 C22 -146.1(32)
Ru1 Ru2 Mo1 C22 -91.9(2)
Ru4 Ru2 Mo1 C22 155.1(2)
Ru3 Ru2 Mo1 C22 -148.6(2)
C3 Ru2 Mo1 C25 18.5(4)
C2 Ru2 Mo1 C25 -73.8(3)
C1 Ru2 Mo1 C25 156.5(32)
Ru1 Ru2 Mo1 C25 -149.4(2)
Ru4 Ru2 Mo1 C25 97.7(2)
Ru3 Ru2 Mo1 C25 153.9(2)
C3 Ru2 Mo1 C26 48.7(4)
C2 Ru2 Mo1 C26 -43.6(3)
C1 Ru2 Mo1 C26 -173.2(32)
Ru1 Ru2 Mo1 C26 -119.1(2)
Ru4 Ru2 Mo1 C26 128.0(2)
Ru3 Ru2 Mo1 C26 -175.8(2)
C3 Ru2 Mo1 Mo2 -135.4(3)
C2 Ru2 Mo1 Mo2 132.3(2)
C1 Ru2 Mo1 Mo2 2.6(32)
Ru1 Ru2 Mo1 Mo2 56.76(2)
Ru4 Ru2 Mo1 Mo2 -56.17(2)
Ru3 Ru2 Mo1 Mo2 0.06(2)
C3 Ru2 Mo1 Ru4 -79.3(3)
C2 Ru2 Mo1 Ru4 -171.5(2)
C1 Ru2 Mo1 Ru4 58.8(32)
Ru1 Ru2 Mo1 Ru4 112.93(2)
Ru4 Ru2 Mo1 Ru4 0.0
Ru3 Ru2 Mo1 Ru4 56.23(2)
C3 Ru2 Mo1 Ru1 167.8(3)
C2 Ru2 Mo1 Ru1 75.5(2)
C1 Ru2 Mo1 Ru1 -54.1(32)
Ru1 Ru2 Mo1 Ru1 0.0
Ru4 Ru2 Mo1 Ru1 -112.93(2)
Ru3 Ru2 Mo1 Ru1 -56.71(2)
C5 Ru4 Mo1 C13 -82.8(4)
C4 Ru4 Mo1 C13 176.6(4)
C6 Ru4 Mo1 C13 7.9(4)
C13 Ru4 Mo1 C13 0.0
Ru3 Ru4 Mo1 C13 110.9(2)
Ru2 Ru4 Mo1 C13 170.8(2)
Mo2 Ru4 Mo1 C13 58.6(2)
C5 Ru4 Mo1 C15 -156.0(3)
C4 Ru4 Mo1 C15 103.5(4)
C6 Ru4 Mo1 C15 -65.3(4)
C13 Ru4 Mo1 C15 -73.2(3)
Ru3 Ru4 Mo1 C15 37.8(2)
Ru2 Ru4 Mo1 C15 97.7(2)
Mo2 Ru4 Mo1 C15 -14.6(2)
C5 Ru4 Mo1 C23 -31.8(5)
C4 Ru4 Mo1 C23 -132.3(5)
C6 Ru4 Mo1 C23 58.9(5)
C13 Ru4 Mo1 C23 51.0(5)
Ru3 Ru4 Mo1 C23 162.0(4)
Ru2 Ru4 Mo1 C23 -138.1(4)
Mo2 Ru4 Mo1 C23 109.6(4)
C5 Ru4 Mo1 C24 -22.2(4)
C4 Ru4 Mo1 C24 -122.8(4)
C6 Ru4 Mo1 C24 68.5(4)
C13 Ru4 Mo1 C24 60.6(3)
Ru3 Ru4 Mo1 C24 171.5(2)
Ru2 Ru4 Mo1 C24 -128.6(2)
Mo2 Ru4 Mo1 C24 119.2(2)
C5 Ru4 Mo1 C22 42.0(5)
C4 Ru4 Mo1 C22 -58.6(6)
C6 Ru4 Mo1 C22 132.7(6)
C13 Ru4 Mo1 C22 124.8(5)
Ru3 Ru4 Mo1 C22 -124.3(5)
Ru2 Ru4 Mo1 C22 -64.4(5)
Mo2 Ru4 Mo1 C22 -176.7(5)
C5 Ru4 Mo1 C25 11.4(4)
C4 Ru4 Mo1 C25 -89.1(4)
C6 Ru4 Mo1 C25 102.1(4)
C13 Ru4 Mo1 C25 94.2(3)
Ru3 Ru4 Mo1 C25 -154.8(2)
Ru2 Ru4 Mo1 C25 -94.9(2)
Mo2 Ru4 Mo1 C25 152.8(2)
C5 Ru4 Mo1 C26 41.7(4)
C4 Ru4 Mo1 C26 -58.9(4)
C6 Ru4 Mo1 C26 132.3(4)
C13 Ru4 Mo1 C26 124.5(3)
Ru3 Ru4 Mo1 C26 -124.6(2)
Ru2 Ru4 Mo1 C26 -64.7(2)
Mo2 Ru4 Mo1 C26 -177.0(2)
C5 Ru4 Mo1 Mo2 -141.4(3)
C4 Ru4 Mo1 Mo2 118.1(4)
C6 Ru4 Mo1 Mo2 -50.7(3)
C13 Ru4 Mo1 Mo2 -58.6(2)
Ru3 Ru4 Mo1 Mo2 52.37(2)
Ru2 Ru4 Mo1 Mo2 112.27(3)
Mo2 Ru4 Mo1 Mo2 0.0
C5 Ru4 Mo1 Ru2 106.4(3)
C4 Ru4 Mo1 Ru2 5.8(4)
C6 Ru4 Mo1 Ru2 -162.9(3)
C13 Ru4 Mo1 Ru2 -170.8(2)
Ru3 Ru4 Mo1 Ru2 -59.90(2)
Ru2 Ru4 Mo1 Ru2 0.0
Mo2 Ru4 Mo1 Ru2 -112.27(3)
C5 Ru4 Mo1 Ru1 158.4(3)
C4 Ru4 Mo1 Ru1 57.8(4)
C6 Ru4 Mo1 Ru1 -110.9(3)
C13 Ru4 Mo1 Ru1 -118.8(2)
Ru3 Ru4 Mo1 Ru1 -7.86(2)
Ru2 Ru4 Mo1 Ru1 52.04(2)
Mo2 Ru4 Mo1 Ru1 -60.23(2)
C11 Ru1 Mo1 C13 61.8(4)
C10 Ru1 Mo1 C13 154.0(3)
C12 Ru1 Mo1 C13 -106.9(4)
C15 Ru1 Mo1 C13 73.1(3)
Ru2 Ru1 Mo1 C13 -97.7(2)
Ru3 Ru1 Mo1 C13 -37.7(2)
Mo2 Ru1 Mo1 C13 14.2(2)
C11 Ru1 Mo1 C15 -11.3(4)
C10 Ru1 Mo1 C15 80.8(4)
C12 Ru1 Mo1 C15 179.9(4)
C15 Ru1 Mo1 C15 0.0
Ru2 Ru1 Mo1 C15 -170.8(2)
Ru3 Ru1 Mo1 C15 -110.9(2)
Mo2 Ru1 Mo1 C15 -58.9(2)
C11 Ru1 Mo1 C23 -66.4(4)
C10 Ru1 Mo1 C23 25.7(3)
C12 Ru1 Mo1 C23 124.8(4)
C15 Ru1 Mo1 C23 -55.1(3)
Ru2 Ru1 Mo1 C23 134.1(2)
Ru3 Ru1 Mo1 C23 -166.0(2)
Mo2 Ru1 Mo1 C23 -114.0(2)
C11 Ru1 Mo1 C24 -71.3(6)
C10 Ru1 Mo1 C24 20.8(5)
C12 Ru1 Mo1 C24 119.9(6)
C15 Ru1 Mo1 C24 -60.0(5)
Ru2 Ru1 Mo1 C24 129.1(5)
Ru3 Ru1 Mo1 C24 -170.9(5)
Mo2 Ru1 Mo1 C24 -118.9(5)
C11 Ru1 Mo1 C22 -96.5(4)
C10 Ru1 Mo1 C22 -4.4(4)
C12 Ru1 Mo1 C22 94.7(4)
C15 Ru1 Mo1 C22 -85.2(3)
Ru2 Ru1 Mo1 C22 103.9(2)
Ru3 Ru1 Mo1 C22 163.9(2)
Mo2 Ru1 Mo1 C22 -144.1(2)
C11 Ru1 Mo1 C25 -140.1(5)
C10 Ru1 Mo1 C25 -48.0(5)
C12 Ru1 Mo1 C25 51.1(5)
C15 Ru1 Mo1 C25 -128.8(5)
Ru2 Ru1 Mo1 C25 60.3(4)
Ru3 Ru1 Mo1 C25 120.3(4)
Mo2 Ru1 Mo1 C25 172.3(4)
C11 Ru1 Mo1 C26 -129.8(4)
C10 Ru1 Mo1 C26 -37.7(4)
C12 Ru1 Mo1 C26 61.4(4)
C15 Ru1 Mo1 C26 -118.5(3)
Ru2 Ru1 Mo1 C26 70.6(2)
Ru3 Ru1 Mo1 C26 130.6(2)
Mo2 Ru1 Mo1 C26 -177.4(2)
C11 Ru1 Mo1 Mo2 47.6(4)
C10 Ru1 Mo1 Mo2 139.7(3)
C12 Ru1 Mo1 Mo2 -121.2(3)
C15 Ru1 Mo1 Mo2 58.9(2)
Ru2 Ru1 Mo1 Mo2 -111.93(2)
Ru3 Ru1 Mo1 Mo2 -51.97(2)
Mo2 Ru1 Mo1 Mo2 0.0
C11 Ru1 Mo1 Ru2 159.5(4)
C10 Ru1 Mo1 Ru2 -108.3(3)
C12 Ru1 Mo1 Ru2 -9.2(3)
C15 Ru1 Mo1 Ru2 170.8(2)
Ru2 Ru1 Mo1 Ru2 0.0
Ru3 Ru1 Mo1 Ru2 59.96(2)
Mo2 Ru1 Mo1 Ru2 111.93(2)
C11 Ru1 Mo1 Ru4 107.4(4)
C10 Ru1 Mo1 Ru4 -160.5(3)
C12 Ru1 Mo1 Ru4 -61.4(3)
C15 Ru1 Mo1 Ru4 118.7(2)
Ru2 Ru1 Mo1 Ru4 -52.14(2)
Ru3 Ru1 Mo1 Ru4 7.82(2)
Mo2 Ru1 Mo1 Ru4 59.79(2)
C13 Mo1 Mo2 C13 0.0
C15 Mo1 Mo2 C13 -140.3(4)
C23 Mo1 Mo2 C13 -86.5(4)
C24 Mo1 Mo2 C13 -44.8(4)
C22 Mo1 Mo2 C13 -125.1(4)
C25 Mo1 Mo2 C13 -8.2(5)
C26 Mo1 Mo2 C13 -162.1(28)
Ru2 Mo1 Mo2 C13 110.0(2)
Ru4 Mo1 Mo2 C13 57.3(2)
Ru1 Mo1 Mo2 C13 162.7(2)
C13 Mo1 Mo2 C15 140.3(4)
C15 Mo1 Mo2 C15 0.0
C23 Mo1 Mo2 C15 53.8(4)
C24 Mo1 Mo2 C15 95.5(4)
C22 Mo1 Mo2 C15 15.2(4)
C25 Mo1 Mo2 C15 132.1(5)
C26 Mo1 Mo2 C15 -21.8(28)
Ru2 Mo1 Mo2 C15 -109.7(2)
Ru4 Mo1 Mo2 C15 -162.4(2)
Ru1 Mo1 Mo2 C15 -57.0(2)
C13 Mo1 Mo2 C20 58.7(4)
C15 Mo1 Mo2 C20 -81.6(4)
C23 Mo1 Mo2 C20 -27.8(4)
C24 Mo1 Mo2 C20 13.9(4)
C22 Mo1 Mo2 C20 -66.4(5)
C25 Mo1 Mo2 C20 50.5(6)
C26 Mo1 Mo2 C20 -103.4(28)
Ru2 Mo1 Mo2 C20 168.6(3)
Ru4 Mo1 Mo2 C20 116.0(3)
Ru1 Mo1 Mo2 C20 -138.6(3)
C13 Mo1 Mo2 C19 99.3(4)
C15 Mo1 Mo2 C19 -41.0(4)
C23 Mo1 Mo2 C19 12.8(4)
C24 Mo1 Mo2 C19 54.5(4)
C22 Mo1 Mo2 C19 -25.8(5)
C25 Mo1 Mo2 C19 91.1(6)
C26 Mo1 Mo2 C19 -62.8(28)
Ru2 Mo1 Mo2 C19 -150.7(3)
Ru4 Mo1 Mo2 C19 156.7(3)
Ru1 Mo1 Mo2 C19 -98.0(3)
C13 Mo1 Mo2 C21 20.4(5)
C15 Mo1 Mo2 C21 -119.9(5)
C23 Mo1 Mo2 C21 -66.1(5)
C24 Mo1 Mo2 C21 -24.4(5)
C22 Mo1 Mo2 C21 -104.7(5)
C25 Mo1 Mo2 C21 12.2(6)
C26 Mo1 Mo2 C21 -141.7(28)
Ru2 Mo1 Mo2 C21 130.4(4)
Ru4 Mo1 Mo2 C21 77.7(4)
Ru1 Mo1 Mo2 C21 -176.9(4)
C13 Mo1 Mo2 C18 132.1(6)
C15 Mo1 Mo2 C18 -8.2(6)
C23 Mo1 Mo2 C18 45.6(6)
C24 Mo1 Mo2 C18 87.3(6)
C22 Mo1 Mo2 C18 7.0(6)
C25 Mo1 Mo2 C18 123.9(7)
C26 Mo1 Mo2 C18 -30.0(28)
Ru2 Mo1 Mo2 C18 -118.0(5)
Ru4 Mo1 Mo2 C18 -170.6(5)
Ru1 Mo1 Mo2 C18 -65.3(5)
C13 Mo1 Mo2 C17 -4.1(12)
C15 Mo1 Mo2 C17 -144.4(12)
C23 Mo1 Mo2 C17 -90.6(12)
C24 Mo1 Mo2 C17 -49.0(12)
C22 Mo1 Mo2 C17 -129.3(12)
C25 Mo1 Mo2 C17 -12.4(13)
C26 Mo1 Mo2 C17 -166.2(31)
Ru2 Mo1 Mo2 C17 105.8(12)
Ru4 Mo1 Mo2 C17 53.2(12)
Ru1 Mo1 Mo2 C17 158.5(12)
C13 Mo1 Mo2 Ru3 -110.0(2)
C15 Mo1 Mo2 Ru3 109.7(2)
C23 Mo1 Mo2 Ru3 163.5(3)
C24 Mo1 Mo2 Ru3 -154.8(3)
C22 Mo1 Mo2 Ru3 124.9(3)
C25 Mo1 Mo2 Ru3 -118.2(4)
C26 Mo1 Mo2 Ru3 87.9(28)
Ru2 Mo1 Mo2 Ru3 -0.06(2)
Ru4 Mo1 Mo2 Ru3 -52.69(2)
Ru1 Mo1 Mo2 Ru3 52.65(2)
C13 Mo1 Mo2 Ru4 -57.3(2)
C15 Mo1 Mo2 Ru4 162.4(2)
C23 Mo1 Mo2 Ru4 -143.8(3)
C24 Mo1 Mo2 Ru4 -102.1(3)
C22 Mo1 Mo2 Ru4 177.5(3)
C25 Mo1 Mo2 Ru4 -65.6(4)
C26 Mo1 Mo2 Ru4 140.6(28)
Ru2 Mo1 Mo2 Ru4 52.63(2)
Ru4 Mo1 Mo2 Ru4 0.0
Ru1 Mo1 Mo2 Ru4 105.33(2)
C13 Mo1 Mo2 Ru1 -162.7(2)
C15 Mo1 Mo2 Ru1 57.0(2)
C23 Mo1 Mo2 Ru1 110.8(3)
C24 Mo1 Mo2 Ru1 152.5(3)
C22 Mo1 Mo2 Ru1 72.2(3)
C25 Mo1 Mo2 Ru1 -170.9(4)
C26 Mo1 Mo2 Ru1 35.2(28)
Ru2 Mo1 Mo2 Ru1 -52.70(2)
Ru4 Mo1 Mo2 Ru1 -105.33(2)
Ru1 Mo1 Mo2 Ru1 0.0
C8 Ru3 Mo2 C13 80.2(3)
C7 Ru3 Mo2 C13 172.3(3)
C9 Ru3 Mo2 C13 -105.7(17)
Ru4 Ru3 Mo2 C13 6.8(2)
Ru1 Ru3 Mo2 C13 -106.2(2)
Ru2 Ru3 Mo2 C13 -49.8(2)
C8 Ru3 Mo2 C15 -179.7(3)
C7 Ru3 Mo2 C15 -87.6(3)
C9 Ru3 Mo2 C15 -5.6(17)
Ru4 Ru3 Mo2 C15 106.8(2)
Ru1 Ru3 Mo2 C15 -6.2(2)
Ru2 Ru3 Mo2 C15 50.2(2)
C8 Ru3 Mo2 C20 -33.2(5)
C7 Ru3 Mo2 C20 58.8(5)
C9 Ru3 Mo2 C20 140.8(17)
Ru4 Ru3 Mo2 C20 -106.7(5)
Ru1 Ru3 Mo2 C20 140.3(5)
Ru2 Ru3 Mo2 C20 -163.3(5)
C8 Ru3 Mo2 C19 -80.5(4)
C7 Ru3 Mo2 C19 11.6(4)
C9 Ru3 Mo2 C19 93.6(17)
Ru4 Ru3 Mo2 C19 -153.9(3)
Ru1 Ru3 Mo2 C19 93.1(3)
Ru2 Ru3 Mo2 C19 149.5(3)
C8 Ru3 Mo2 C21 -15.9(4)
C7 Ru3 Mo2 C21 76.2(4)
C9 Ru3 Mo2 C21 158.2(17)
Ru4 Ru3 Mo2 C21 -89.4(2)
Ru1 Ru3 Mo2 C21 157.6(2)
Ru2 Ru3 Mo2 C21 -146.0(2)
C8 Ru3 Mo2 C18 -71.5(4)
C7 Ru3 Mo2 C18 20.6(4)
C9 Ru3 Mo2 C18 102.6(17)
Ru4 Ru3 Mo2 C18 -145.0(2)
Ru1 Ru3 Mo2 C18 102.0(2)
Ru2 Ru3 Mo2 C18 158.4(2)
C8 Ru3 Mo2 C17 -39.9(4)
C7 Ru3 Mo2 C17 52.2(4)
C9 Ru3 Mo2 C17 134.2(17)
Ru4 Ru3 Mo2 C17 -113.4(3)
Ru1 Ru3 Mo2 C17 133.7(3)
Ru2 Ru3 Mo2 C17 -169.9(3)
C8 Ru3 Mo2 Mo1 130.1(3)
C7 Ru3 Mo2 Mo1 -137.8(3)
C9 Ru3 Mo2 Mo1 -55.8(16)
Ru4 Ru3 Mo2 Mo1 56.62(2)
Ru1 Ru3 Mo2 Mo1 -56.35(2)
Ru2 Ru3 Mo2 Mo1 0.06(2)
C8 Ru3 Mo2 Ru4 73.5(3)
C7 Ru3 Mo2 Ru4 165.6(3)
C9 Ru3 Mo2 Ru4 -112.4(16)
Ru4 Ru3 Mo2 Ru4 0.0
Ru1 Ru3 Mo2 Ru4 -112.97(2)
Ru2 Ru3 Mo2 Ru4 -56.56(2)
C8 Ru3 Mo2 Ru1 -173.6(3)
C7 Ru3 Mo2 Ru1 -81.5(3)
C9 Ru3 Mo2 Ru1 0.5(16)
Ru4 Ru3 Mo2 Ru1 112.97(2)
Ru1 Ru3 Mo2 Ru1 0.0
Ru2 Ru3 Mo2 Ru1 56.40(2)
C5 Ru4 Mo2 C13 -5.6(4)
C4 Ru4 Mo2 C13 -176.3(5)
C6 Ru4 Mo2 C13 85.3(3)
C13 Ru4 Mo2 C13 0.0
Ru3 Ru4 Mo2 C13 -171.5(3)
Ru2 Ru4 Mo2 C13 -111.3(3)
Mo1 Ru4 Mo2 C13 -59.2(3)
C5 Ru4 Mo2 C15 68.4(4)
C4 Ru4 Mo2 C15 -102.3(4)
C6 Ru4 Mo2 C15 159.3(3)
C13 Ru4 Mo2 C15 74.0(3)
Ru3 Ru4 Mo2 C15 -97.5(2)
Ru2 Ru4 Mo2 C15 -37.3(2)
Mo1 Ru4 Mo2 C15 14.8(2)
C5 Ru4 Mo2 C20 -57.0(5)
C4 Ru4 Mo2 C20 132.3(5)
C6 Ru4 Mo2 C20 33.9(4)
C13 Ru4 Mo2 C20 -51.4(4)
Ru3 Ru4 Mo2 C20 137.1(3)
Ru2 Ru4 Mo2 C20 -162.7(3)
Mo1 Ru4 Mo2 C20 -110.7(3)
C5 Ru4 Mo2 C19 -73.1(8)
C4 Ru4 Mo2 C19 116.1(8)
C6 Ru4 Mo2 C19 17.8(7)
C13 Ru4 Mo2 C19 -67.5(7)
Ru3 Ru4 Mo2 C19 121.0(7)
Ru2 Ru4 Mo2 C19 -178.8(7)
Mo1 Ru4 Mo2 C19 -126.8(7)
C5 Ru4 Mo2 C21 -84.0(5)
C4 Ru4 Mo2 C21 105.3(5)
C6 Ru4 Mo2 C21 6.9(4)
C13 Ru4 Mo2 C21 -78.4(4)
Ru3 Ru4 Mo2 C21 110.1(3)
Ru2 Ru4 Mo2 C21 170.3(3)
Mo1 Ru4 Mo2 C21 -137.6(3)
C5 Ru4 Mo2 C18 -132.4(5)
C4 Ru4 Mo2 C18 56.9(5)
C6 Ru4 Mo2 C18 -41.5(4)
C13 Ru4 Mo2 C18 -126.8(4)
Ru3 Ru4 Mo2 C18 61.7(3)
Ru2 Ru4 Mo2 C18 121.9(3)
Mo1 Ru4 Mo2 C18 174.0(3)
C5 Ru4 Mo2 C17 -117.6(5)
C4 Ru4 Mo2 C17 71.7(5)
C6 Ru4 Mo2 C17 -26.7(3)
C13 Ru4 Mo2 C17 -112.0(4)
Ru3 Ru4 Mo2 C17 76.5(3)
Ru2 Ru4 Mo2 C17 136.7(3)
Mo1 Ru4 Mo2 C17 -171.2(3)
C5 Ru4 Mo2 Mo1 53.6(4)
C4 Ru4 Mo2 Mo1 -117.1(4)
C6 Ru4 Mo2 Mo1 144.5(2)
C13 Ru4 Mo2 Mo1 59.2(3)
Ru3 Ru4 Mo2 Mo1 -112.28(2)
Ru2 Ru4 Mo2 Mo1 -52.08(2)
Mo1 Ru4 Mo2 Mo1 0.0
C5 Ru4 Mo2 Ru3 165.9(4)
C4 Ru4 Mo2 Ru3 -4.8(4)
C6 Ru4 Mo2 Ru3 -103.2(2)
C13 Ru4 Mo2 Ru3 171.5(3)
Ru3 Ru4 Mo2 Ru3 0.0
Ru2 Ru4 Mo2 Ru3 60.20(2)
Mo1 Ru4 Mo2 Ru3 112.28(2)
C5 Ru4 Mo2 Ru1 113.7(4)
C4 Ru4 Mo2 Ru1 -57.0(4)
C6 Ru4 Mo2 Ru1 -155.4(2)
C13 Ru4 Mo2 Ru1 119.3(3)
Ru3 Ru4 Mo2 Ru1 -52.20(2)
Ru2 Ru4 Mo2 Ru1 8.00(2)
Mo1 Ru4 Mo2 Ru1 60.08(2)
C11 Ru1 Mo2 C13 -162.0(3)
C10 Ru1 Mo2 C13 -70.7(4)
C12 Ru1 Mo2 C13 98.0(4)
C15 Ru1 Mo2 C13 -74.2(3)
Ru2 Ru1 Mo2 C13 37.8(2)
Ru3 Ru1 Mo2 C13 98.0(2)
Mo1 Ru1 Mo2 C13 -14.5(2)
C11 Ru1 Mo2 C15 -87.8(4)
C10 Ru1 Mo2 C15 3.5(4)
C12 Ru1 Mo2 C15 172.2(4)
C15 Ru1 Mo2 C15 0.0
Ru2 Ru1 Mo2 C15 112.0(3)
Ru3 Ru1 Mo2 C15 172.2(3)
Mo1 Ru1 Mo2 C15 59.8(3)
C11 Ru1 Mo2 C20 -40.8(4)
C10 Ru1 Mo2 C20 50.5(5)
C12 Ru1 Mo2 C20 -140.8(5)
C15 Ru1 Mo2 C20 47.0(4)
Ru2 Ru1 Mo2 C20 159.0(4)
Ru3 Ru1 Mo2 C20 -140.8(4)
Mo1 Ru1 Mo2 C20 106.8(4)
C11 Ru1 Mo2 C19 -25.0(4)
C10 Ru1 Mo2 C19 66.3(4)
C12 Ru1 Mo2 C19 -125.0(4)
C15 Ru1 Mo2 C19 62.8(4)
Ru2 Ru1 Mo2 C19 174.9(3)
Ru3 Ru1 Mo2 C19 -125.0(3)
Mo1 Ru1 Mo2 C19 122.6(3)
C11 Ru1 Mo2 C21 26.8(8)
C10 Ru1 Mo2 C21 118.1(8)
C12 Ru1 Mo2 C21 -73.3(8)
C15 Ru1 Mo2 C21 114.5(8)
Ru2 Ru1 Mo2 C21 -133.4(7)
Ru3 Ru1 Mo2 C21 -73.3(7)
Mo1 Ru1 Mo2 C21 174.3(7)
C11 Ru1 Mo2 C18 9.7(4)
C10 Ru1 Mo2 C18 101.0(4)
C12 Ru1 Mo2 C18 -90.3(4)
C15 Ru1 Mo2 C18 97.5(4)
Ru2 Ru1 Mo2 C18 -150.5(3)
Ru3 Ru1 Mo2 C18 -90.3(3)
Mo1 Ru1 Mo2 C18 157.2(3)
C11 Ru1 Mo2 C17 37.1(4)
C10 Ru1 Mo2 C17 128.4(4)
C12 Ru1 Mo2 C17 -62.9(4)
C15 Ru1 Mo2 C17 124.9(4)
Ru2 Ru1 Mo2 C17 -123.1(3)
Ru3 Ru1 Mo2 C17 -62.9(3)
Mo1 Ru1 Mo2 C17 -175.3(3)
C11 Ru1 Mo2 Mo1 -147.6(3)
C10 Ru1 Mo2 Mo1 -56.2(3)
C12 Ru1 Mo2 Mo1 112.4(3)
C15 Ru1 Mo2 Mo1 -59.8(3)
Ru2 Ru1 Mo2 Mo1 52.27(2)
Ru3 Ru1 Mo2 Mo1 112.44(3)
Mo1 Ru1 Mo2 Mo1 0.0
C11 Ru1 Mo2 Ru3 100.0(3)
C10 Ru1 Mo2 Ru3 -168.7(3)
C12 Ru1 Mo2 Ru3 0.0(3)
C15 Ru1 Mo2 Ru3 -172.2(3)
Ru2 Ru1 Mo2 Ru3 -60.17(2)
Ru3 Ru1 Mo2 Ru3 0.0
Mo1 Ru1 Mo2 Ru3 -112.44(3)
C11 Ru1 Mo2 Ru4 152.2(3)
C10 Ru1 Mo2 Ru4 -116.5(3)
C12 Ru1 Mo2 Ru4 52.2(3)
C15 Ru1 Mo2 Ru4 -120.0(3)
Ru2 Ru1 Mo2 Ru4 -8.01(2)
Ru3 Ru1 Mo2 Ru4 52.16(2)
Mo1 Ru1 Mo2 Ru4 -60.28(2)
C3 Ru2 C1 O1 -53.1(82)
C2 Ru2 C1 O1 39.4(82)
Mo1 Ru2 C1 O1 169.0(57)
Ru1 Ru2 C1 O1 116.8(81)
Ru4 Ru2 C1 O1 -134.3(81)
Ru3 Ru2 C1 O1 171.5(82)
C3 Ru2 C2 O2 34.7(111)
C1 Ru2 C2 O2 -59.5(111)
Mo1 Ru2 C2 O2 124.3(111)
Ru1 Ru2 C2 O2 -173.7(112)
Ru4 Ru2 C2 O2 108.0(110)
Ru3 Ru2 C2 O2 -149.6(109)
C2 Ru2 C3 O3 -26.6(106)
C1 Ru2 C3 O3 66.1(105)
Mo1 Ru2 C3 O3 -117.3(105)
Ru1 Ru2 C3 O3 -95.1(104)
Ru4 Ru2 C3 O3 -179.7(1000)
Ru3 Ru2 C3 O3 157.9(103)
C5 Ru4 C4 O4 41.8(61)
C6 Ru4 C4 O4 -48.4(61)
C13 Ru4 C4 O4 175.5(42)
Ru3 Ru4 C4 O4 -149.7(61)
Ru2 Ru4 C4 O4 145.2(61)
Mo2 Ru4 C4 O4 -145.4(59)
Mo1 Ru4 C4 O4 140.1(59)
C4 Ru4 C5 O5 -106.9(771)
C6 Ru4 C5 O5 -12.1(771)
C13 Ru4 C5 O5 76.0(771)
Ru3 Ru4 C5 O5 -160.2(762)
Ru2 Ru4 C5 O5 176.8(1000)
Mo2 Ru4 C5 O5 79.9(771)
Mo1 Ru4 C5 O5 119.4(771)
C5 Ru4 C6 O6 -113.1(1000)
C4 Ru4 C6 O6 -16.4(1000)
C13 Ru4 C6 O6 160.9(1000)
Ru3 Ru4 C6 O6 59.4(1000)
Ru2 Ru4 C6 O6 35.5(1000)
Mo2 Ru4 C6 O6 117.7(1000)
Mo1 Ru4 C6 O6 155.4(1000)
C8 Ru3 C7 O7 -20.2(53)
C9 Ru3 C7 O7 72.2(53)
Mo2 Ru3 C7 O7 -116.3(53)
Ru4 Ru3 C7 O7 -92.8(53)
Ru1 Ru3 C7 O7 -179.1(1000)
Ru2 Ru3 C7 O7 163.0(51)
C7 Ru3 C8 O8 18.8(61)
C9 Ru3 C8 O8 -73.0(61)
Mo2 Ru3 C8 O8 106.2(61)
Ru4 Ru3 C8 O8 166.2(61)
Ru1 Ru3 C8 O8 90.7(60)
Ru2 Ru3 C8 O8 -164.0(59)
C8 Ru3 C9 O9 67.4(74)
C7 Ru3 C9 O9 -25.1(74)
Mo2 Ru3 C9 O9 -106.8(70)
Ru4 Ru3 C9 O9 145.3(72)
Ru1 Ru3 C9 O9 -106.3(73)
Ru2 Ru3 C9 O9 -162.4(74)
C11 Ru1 C10 O10 6.2(163)
C12 Ru1 C10 O10 101.6(163)
C15 Ru1 C10 O10 -84.0(163)
Ru2 Ru1 C10 O10 175.1(1000)
Ru3 Ru1 C10 O10 148.6(154)
Mo1 Ru1 C10 O10 -127.3(163)
Mo2 Ru1 C10 O10 -86.4(163)
C10 Ru1 C11 O11 74.9(201)
C12 Ru1 C11 O11 -20.1(201)
C15 Ru1 C11 O11 160.7(201)
Ru2 Ru1 C11 O11 -72.4(203)
Ru3 Ru1 C11 O11 -97.8(201)
Mo1 Ru1 C11 O11 168.5(198)
Mo2 Ru1 C11 O11 -156.0(200)
C11 Ru1 C12 O12 60.3(41)
C10 Ru1 C12 O12 -29.8(41)
C15 Ru1 C12 O12 -127.5(37)
Ru2 Ru1 C12 O12 -136.1(41)
Ru3 Ru1 C12 O12 159.0(41)
Mo1 Ru1 C12 O12 -127.9(39)
Mo2 Ru1 C12 O12 159.0(39)
C15 Mo2 C13 C14 113.4(7)
C20 Mo2 C13 C14 10.7(7)
C19 Mo2 C13 C14 26.6(8)
C21 Mo2 C13 C14 -23.1(7)
C18 Mo2 C13 C14 -6.7(10)
C17 Mo2 C13 C14 -37.6(8)
Mo1 Mo2 C13 C14 143.2(8)
Ru3 Mo2 C13 C14 -136.6(6)
Ru4 Mo2 C13 C14 -129.0(8)
Ru1 Mo2 C13 C14 160.1(6)
C15 Mo2 C13 Mo1 -29.8(3)
C20 Mo2 C13 Mo1 -132.6(3)
C19 Mo2 C13 Mo1 -116.6(3)
C21 Mo2 C13 Mo1 -166.3(3)
C18 Mo2 C13 Mo1 -149.9(5)
C17 Mo2 C13 Mo1 179.1(2)
Mo1 Mo2 C13 Mo1 0.0
Ru3 Mo2 C13 Mo1 80.1(2)
Ru4 Mo2 C13 Mo1 87.8(2)
Ru1 Mo2 C13 Mo1 16.9(2)
C15 Mo2 C13 Ru4 -117.6(3)
C20 Mo2 C13 Ru4 139.6(3)
C19 Mo2 C13 Ru4 155.6(3)
C21 Mo2 C13 Ru4 105.9(3)
C18 Mo2 C13 Ru4 122.3(5)
C17 Mo2 C13 Ru4 91.4(3)
Mo1 Mo2 C13 Ru4 -87.8(2)
Ru3 Mo2 C13 Ru4 -7.7(2)
Ru4 Mo2 C13 Ru4 0.0
Ru1 Mo2 C13 Ru4 -70.9(2)
C15 Mo1 C13 C14 -114.0(7)
C23 Mo1 C13 C14 -25.8(8)
C24 Mo1 C13 C14 1.4(7)
C22 Mo1 C13 C14 -15.7(10)
C25 Mo1 C13 C14 32.4(8)
C26 Mo1 C13 C14 34.7(9)
Mo2 Mo1 C13 C14 -143.5(8)
Ru2 Mo1 C13 C14 136.9(7)
Ru4 Mo1 C13 C14 128.6(8)
Ru1 Mo1 C13 C14 -160.3(6)
C15 Mo1 C13 Mo2 29.5(3)
C23 Mo1 C13 Mo2 117.7(3)
C24 Mo1 C13 Mo2 144.9(3)
C22 Mo1 C13 Mo2 127.8(4)
C25 Mo1 C13 Mo2 175.9(3)
C26 Mo1 C13 Mo2 178.2(3)
Mo2 Mo1 C13 Mo2 0.0
Ru2 Mo1 C13 Mo2 -79.6(2)
Ru4 Mo1 C13 Mo2 -87.9(2)
Ru1 Mo1 C13 Mo2 -16.8(2)
C15 Mo1 C13 Ru4 117.4(2)
C23 Mo1 C13 Ru4 -154.4(2)
C24 Mo1 C13 Ru4 -127.3(3)
C22 Mo1 C13 Ru4 -144.3(4)
C25 Mo1 C13 Ru4 -96.2(3)
C26 Mo1 C13 Ru4 -93.9(4)
Mo2 Mo1 C13 Ru4 87.9(2)
Ru2 Mo1 C13 Ru4 8.2(2)
Ru4 Mo1 C13 Ru4 0.0
Ru1 Mo1 C13 Ru4 71.0(2)
C5 Ru4 C13 C14 -43.8(6)
C4 Ru4 C13 C14 -177.8(44)
C6 Ru4 C13 C14 45.9(6)
Ru3 Ru4 C13 C14 147.9(5)
Ru2 Ru4 C13 C14 -148.0(5)
Mo2 Ru4 C13 C14 140.5(6)
Mo1 Ru4 C13 C14 -140.0(6)
C5 Ru4 C13 Mo2 175.6(3)
C4 Ru4 C13 Mo2 41.7(47)
C6 Ru4 C13 Mo2 -94.6(3)
Ru3 Ru4 C13 Mo2 7.4(2)
Ru2 Ru4 C13 Mo2 71.5(2)
Mo2 Ru4 C13 Mo2 0.0
Mo1 Ru4 C13 Mo2 79.5(2)
C5 Ru4 C13 Mo1 96.2(3)
C4 Ru4 C13 Mo1 -37.8(47)
C6 Ru4 C13 Mo1 -174.1(3)
Ru3 Ru4 C13 Mo1 -72.1(2)
Ru2 Ru4 C13 Mo1 -8.0(2)
Mo2 Ru4 C13 Mo1 -79.5(2)
Mo1 Ru4 C13 Mo1 0.0
C13 Mo2 C15 C16 -111.6(7)
C20 Mo2 C15 C16 -22.3(8)
C19 Mo2 C15 C16 7.3(7)
C21 Mo2 C15 C16 -19.8(9)
C18 Mo2 C15 C16 35.2(8)
C17 Mo2 C15 C16 29.8(9)
Mo1 Mo2 C15 C16 -141.3(8)
Ru3 Mo2 C15 C16 138.2(7)
Ru4 Mo2 C15 C16 -158.6(7)
Ru1 Mo2 C15 C16 131.2(8)
C13 Mo2 C15 Mo1 29.7(3)
C20 Mo2 C15 Mo1 119.0(3)
C19 Mo2 C15 Mo1 148.6(3)
C21 Mo2 C15 Mo1 121.5(4)
C18 Mo2 C15 Mo1 176.5(2)
C17 Mo2 C15 Mo1 171.1(3)
Mo1 Mo2 C15 Mo1 0.0
Ru3 Mo2 C15 Mo1 -80.4(2)
Ru4 Mo2 C15 Mo1 -17.2(2)
Ru1 Mo2 C15 Mo1 -87.5(2)
C13 Mo2 C15 Ru1 117.2(3)
C20 Mo2 C15 Ru1 -153.5(3)
C19 Mo2 C15 Ru1 -123.9(3)
C21 Mo2 C15 Ru1 -151.0(4)
C18 Mo2 C15 Ru1 -96.0(3)
C17 Mo2 C15 Ru1 -101.4(4)
Mo1 Mo2 C15 Ru1 87.5(2)
Ru3 Mo2 C15 Ru1 7.0(2)
Ru4 Mo2 C15 Ru1 70.2(2)
Ru1 Mo2 C15 Ru1 0.0
C13 Mo1 C15 C16 113.2(7)
C23 Mo1 C15 C16 5.5(7)
C24 Mo1 C15 C16 26.3(8)
C22 Mo1 C15 C16 -28.4(7)
C25 Mo1 C15 C16 0.8(9)
C26 Mo1 C15 C16 -39.4(8)
Mo2 Mo1 C15 C16 142.5(8)
Ru2 Mo1 C15 C16 -137.6(6)
Ru4 Mo1 C15 C16 159.5(6)
Ru1 Mo1 C15 C16 -129.4(7)
C13 Mo1 C15 Mo2 -29.3(2)
C23 Mo1 C15 Mo2 -137.0(3)
C24 Mo1 C15 Mo2 -116.2(3)
C22 Mo1 C15 Mo2 -170.9(3)
C25 Mo1 C15 Mo2 -141.7(4)
C26 Mo1 C15 Mo2 178.1(2)
Mo2 Mo1 C15 Mo2 0.0
Ru2 Mo1 C15 Mo2 79.9(2)
Ru4 Mo1 C15 Mo2 17.0(2)
Ru1 Mo1 C15 Mo2 88.2(2)
C13 Mo1 C15 Ru1 -117.4(2)
C23 Mo1 C15 Ru1 134.8(3)
C24 Mo1 C15 Ru1 155.7(2)
C22 Mo1 C15 Ru1 101.0(3)
C25 Mo1 C15 Ru1 130.2(4)
C26 Mo1 C15 Ru1 90.0(3)
Mo2 Mo1 C15 Ru1 -88.2(2)
Ru2 Mo1 C15 Ru1 -8.2(2)
Ru4 Mo1 C15 Ru1 -71.1(2)
Ru1 Mo1 C15 Ru1 0.0
C11 Ru1 C15 C16 -48.7(6)
C10 Ru1 C15 C16 40.8(6)
C12 Ru1 C15 C16 139.0(27)
Ru2 Ru1 C15 C16 147.4(5)
Ru3 Ru1 C15 C16 -148.7(5)
Mo1 Ru1 C15 C16 139.4(6)
Mo2 Ru1 C15 C16 -141.9(7)
C11 Ru1 C15 Mo2 93.1(3)
C10 Ru1 C15 Mo2 -177.3(3)
C12 Ru1 C15 Mo2 -79.1(29)
Ru2 Ru1 C15 Mo2 -70.7(2)
Ru3 Ru1 C15 Mo2 -6.8(2)
Mo1 Ru1 C15 Mo2 -78.7(2)
Mo2 Ru1 C15 Mo2 0.0
C11 Ru1 C15 Mo1 171.8(3)
C10 Ru1 C15 Mo1 -98.6(3)
C12 Ru1 C15 Mo1 -0.4(30)
Ru2 Ru1 C15 Mo1 8.0(2)
Ru3 Ru1 C15 Mo1 71.9(2)
Mo1 Ru1 C15 Mo1 0.0
Mo2 Ru1 C15 Mo1 78.7(2)
C13 Mo2 C17 C18 144.4(5)
C15 Mo2 C17 C18 9.7(8)
C20 Mo2 C17 C18 79.1(6)
C19 Mo2 C17 C18 37.3(5)
C21 Mo2 C17 C18 117.3(8)
C18 Mo2 C17 C18 0.0
Mo1 Mo2 C17 C18 148.0(10)
Ru3 Mo2 C17 C18 -105.7(5)
Ru4 Mo2 C17 C18 -162.2(5)
Ru1 Mo2 C17 C18 -55.9(6)
C13 Mo2 C17 C21 27.1(7)
C15 Mo2 C17 C21 -107.6(7)
C20 Mo2 C17 C21 -38.2(6)
C19 Mo2 C17 C21 -80.0(6)
C21 Mo2 C17 C21 0.0
C18 Mo2 C17 C21 -117.3(8)
Mo1 Mo2 C17 C21 30.8(15)
Ru3 Mo2 C17 C21 137.1(6)
Ru4 Mo2 C17 C21 80.6(6)
Ru1 Mo2 C17 C21 -173.1(5)
C21 C17 C18 C19 -0.9(9)
Mo2 C17 C18 C19 -63.2(6)
C21 C17 C18 Mo2 62.3(6)
Mo2 C17 C18 Mo2 0.0
C13 Mo2 C18 C17 -56.5(8)
C15 Mo2 C18 C17 -173.2(5)
C20 Mo2 C18 C17 -77.6(6)
C19 Mo2 C18 C17 -116.2(8)
C21 Mo2 C18 C17 -36.4(6)
C17 Mo2 C18 C17 0.0
Mo1 Mo2 C18 C17 -166.6(5)
Ru3 Mo2 C18 C17 76.2(5)
Ru4 Mo2 C18 C17 26.6(7)
Ru1 Mo2 C18 C17 136.1(5)
C13 Mo2 C18 C19 59.7(9)
C15 Mo2 C18 C19 -57.0(6)
C20 Mo2 C18 C19 38.5(6)
C19 Mo2 C18 C19 0.0
C21 Mo2 C18 C19 79.8(6)
C17 Mo2 C18 C19 116.2(8)
Mo1 Mo2 C18 C19 -50.4(8)
Ru3 Mo2 C18 C19 -167.7(6)
Ru4 Mo2 C18 C19 142.7(5)
Ru1 Mo2 C18 C19 -107.7(6)
C17 C18 C19 C20 0.6(9)
Mo2 C18 C19 C20 -64.9(5)
C17 C18 C19 Mo2 65.5(6)
Mo2 C18 C19 Mo2 0.0
C13 Mo2 C19 C20 -29.2(7)
C15 Mo2 C19 C20 -120.9(6)
C20 Mo2 C19 C20 0.0
C21 Mo2 C19 C20 37.0(5)
C18 Mo2 C19 C20 113.6(8)
C17 Mo2 C19 C20 77.5(6)
Mo1 Mo2 C19 C20 -90.2(6)
Ru3 Mo2 C19 C20 129.7(5)
Ru4 Mo2 C19 C20 24.1(10)
Ru1 Mo2 C19 C20 -163.2(5)
C13 Mo2 C19 C18 -142.8(6)
C15 Mo2 C19 C18 125.5(6)
C20 Mo2 C19 C18 -113.6(8)
C21 Mo2 C19 C18 -76.6(6)
C18 Mo2 C19 C18 0.0
C17 Mo2 C19 C18 -36.1(5)
Mo1 Mo2 C19 C18 156.3(5)
Ru3 Mo2 C19 C18 16.1(7)
Ru4 Mo2 C19 C18 -89.4(9)
Ru1 Mo2 C19 C18 83.2(6)
C18 C19 C20 C21 -0.1(9)
Mo2 C19 C20 C21 -67.8(6)
C18 C19 C20 Mo2 67.7(6)
Mo2 C19 C20 Mo2 0.0
C13 Mo2 C20 C21 -89.6(6)
C15 Mo2 C20 C21 177.0(6)
C19 Mo2 C20 C21 115.6(8)
C21 Mo2 C20 C21 0.0
C18 Mo2 C20 C21 77.6(6)
C17 Mo2 C20 C21 37.7(5)
Mo1 Mo2 C20 C21 -131.0(5)
Ru3 Mo2 C20 C21 29.6(8)
Ru4 Mo2 C20 C21 -53.2(6)
Ru1 Mo2 C20 C21 142.5(5)
C13 Mo2 C20 C19 154.8(6)
C15 Mo2 C20 C19 61.3(6)
C19 Mo2 C20 C19 0.0
C21 Mo2 C20 C19 -115.6(8)
C18 Mo2 C20 C19 -38.0(5)
C17 Mo2 C20 C19 -77.9(6)
Mo1 Mo2 C20 C19 113.3(5)
Ru3 Mo2 C20 C19 -86.0(7)
Ru4 Mo2 C20 C19 -168.9(5)
Ru1 Mo2 C20 C19 26.8(7)
C19 C20 C21 C17 -0.5(9)
Mo2 C20 C21 C17 -67.9(6)
C19 C20 C21 Mo2 67.4(6)
Mo2 C20 C21 Mo2 0.0
C18 C17 C21 C20 0.8(9)
Mo2 C17 C21 C20 64.5(6)
C18 C17 C21 Mo2 -63.7(6)
Mo2 C17 C21 Mo2 0.0
C13 Mo2 C21 C20 89.5(6)
C15 Mo2 C21 C20 -4.3(8)
C20 Mo2 C21 C20 0.0
C19 Mo2 C21 C20 -37.4(5)
C18 Mo2 C21 C20 -78.4(6)
C17 Mo2 C21 C20 -114.0(8)
Mo1 Mo2 C21 C20 73.8(6)
Ru3 Mo2 C21 C20 -161.6(5)
Ru4 Mo2 C21 C20 137.5(5)
Ru1 Mo2 C21 C20 -98.6(9)
C13 Mo2 C21 C17 -156.5(6)
C15 Mo2 C21 C17 109.7(7)
C20 Mo2 C21 C17 114.0(8)
C19 Mo2 C21 C17 76.6(6)
C18 Mo2 C21 C17 35.6(5)
C17 Mo2 C21 C17 0.0
Mo1 Mo2 C21 C17 -172.2(4)
Ru3 Mo2 C21 C17 -47.6(6)
Ru4 Mo2 C21 C17 -108.5(6)
Ru1 Mo2 C21 C17 15.4(12)
C13 Mo1 C22 C23 -17.2(8)
C15 Mo1 C22 C23 80.8(5)
C23 Mo1 C22 C23 0.0
C24 Mo1 C22 C23 -37.7(5)
C25 Mo1 C22 C23 -78.9(6)
C26 Mo1 C22 C23 -115.3(7)
Mo2 Mo1 C22 C23 69.2(6)
Ru2 Mo1 C22 C23 -169.8(5)
Ru4 Mo1 C22 C23 -115.8(6)
Ru1 Mo1 C22 C23 129.8(5)
C13 Mo1 C22 C26 98.0(6)
C15 Mo1 C22 C26 -163.9(5)
C23 Mo1 C22 C26 115.3(7)
C24 Mo1 C22 C26 77.6(5)
C25 Mo1 C22 C26 36.3(5)
C26 Mo1 C22 C26 0.0
Mo2 Mo1 C22 C26 -175.6(4)
Ru2 Mo1 C22 C26 -54.5(5)
Ru4 Mo1 C22 C26 -0.5(8)
Ru1 Mo1 C22 C26 -115.0(5)
C26 C22 C23 C24 0.2(8)
Mo1 C22 C23 C24 66.8(5)
C26 C22 C23 Mo1 -66.6(5)
Mo1 C22 C23 Mo1 0.0
C13 Mo1 C23 C24 53.6(5)
C15 Mo1 C23 C24 145.4(5)
C24 Mo1 C23 C24 0.0
C22 Mo1 C23 C24 -115.2(7)
C25 Mo1 C23 C24 -37.9(5)
C26 Mo1 C23 C24 -77.9(5)
Mo2 Mo1 C23 C24 106.9(5)
Ru2 Mo1 C23 C24 -99.7(5)
Ru4 Mo1 C23 C24 15.5(7)
Ru1 Mo1 C23 C24 -176.3(4)
C13 Mo1 C23 C22 168.7(5)
C15 Mo1 C23 C22 -99.4(6)
C24 Mo1 C23 C22 115.2(7)
C22 Mo1 C23 C22 0.0
C25 Mo1 C23 C22 77.3(6)
C26 Mo1 C23 C22 37.3(5)
Mo2 Mo1 C23 C22 -137.9(5)
Ru2 Mo1 C23 C22 15.5(7)
Ru4 Mo1 C23 C22 130.7(5)
Ru1 Mo1 C23 C22 -61.1(6)
C22 C23 C24 C25 -1.1(8)
Mo1 C23 C24 C25 66.6(5)
C22 C23 C24 Mo1 -67.6(5)
Mo1 C23 C24 Mo1 0.0
C13 Mo1 C24 C23 -129.8(5)
C15 Mo1 C24 C23 -38.9(6)
C23 Mo1 C24 C23 0.000(1)
C22 Mo1 C24 C23 37.5(5)
C25 Mo1 C24 C23 114.3(7)
C26 Mo1 C24 C23 78.5(5)
Mo2 Mo1 C24 C23 -97.1(5)
Ru2 Mo1 C24 C23 119.4(5)
Ru4 Mo1 C24 C23 -171.1(4)
Ru1 Mo1 C24 C23 7.5(8)
C13 Mo1 C24 C25 115.9(6)
C15 Mo1 C24 C25 -153.2(5)
C23 Mo1 C24 C25 -114.3(7)
C22 Mo1 C24 C25 -76.8(6)
C25 Mo1 C24 C25 0.0
C26 Mo1 C24 C25 -35.8(5)
Mo2 Mo1 C24 C25 148.6(5)
Ru2 Mo1 C24 C25 5.1(7)
Ru4 Mo1 C24 C25 74.6(6)
Ru1 Mo1 C24 C25 -106.7(7)
C23 C24 C25 C26 1.6(8)
Mo1 C24 C25 C26 66.3(5)
C23 C24 C25 Mo1 -64.7(5)
Mo1 C24 C25 Mo1 0.0
C13 Mo1 C25 C26 176.9(5)
C15 Mo1 C25 C26 -73.2(7)
C23 Mo1 C25 C26 -78.8(6)
C24 Mo1 C25 C26 -117.0(8)
C22 Mo1 C25 C26 -37.3(5)
C26 Mo1 C25 C26 0.0
Mo2 Mo1 C25 C26 -176.7(4)
Ru2 Mo1 C25 C26 66.7(5)
Ru4 Mo1 C25 C26 126.9(5)
Ru1 Mo1 C25 C26 17.6(8)
C13 Mo1 C25 C24 -66.1(6)
C15 Mo1 C25 C24 43.8(8)
C23 Mo1 C25 C24 38.2(5)
C24 Mo1 C25 C24 0.0
C22 Mo1 C25 C24 79.7(6)
C26 Mo1 C25 C24 117.0(8)
Mo2 Mo1 C25 C24 -59.7(8)
Ru2 Mo1 C25 C24 -176.3(5)
Ru4 Mo1 C25 C24 -116.1(5)
Ru1 Mo1 C25 C24 134.6(5)
C24 C25 C26 C22 -1.4(8)
Mo1 C25 C26 C22 62.3(5)
C24 C25 C26 Mo1 -63.8(5)
Mo1 C25 C26 Mo1 0.0
C23 C22 C26 C25 0.7(8)
Mo1 C22 C26 C25 -62.7(5)
C23 C22 C26 Mo1 63.5(5)
Mo1 C22 C26 Mo1 0.0
C13 Mo1 C26 C25 -4.2(7)
C15 Mo1 C26 C25 136.1(5)
C23 Mo1 C26 C25 78.5(6)
C24 Mo1 C26 C25 36.9(5)
C22 Mo1 C26 C25 116.1(7)
C25 Mo1 C26 C25 0.0
Mo2 Mo1 C26 C25 156.7(25)
Ru2 Mo1 C26 C25 -115.1(5)
Ru4 Mo1 C26 C25 -64.1(6)
Ru1 Mo1 C26 C25 -169.1(5)
C13 Mo1 C26 C22 -120.3(6)
C15 Mo1 C26 C22 19.9(6)
C23 Mo1 C26 C22 -37.6(5)
C24 Mo1 C26 C22 -79.2(5)
C22 Mo1 C26 C22 0.0
C25 Mo1 C26 C22 -116.1(7)
Mo2 Mo1 C26 C22 40.6(30)
Ru2 Mo1 C26 C22 128.8(5)
Ru4 Mo1 C26 C22 179.7(4)
Ru1 Mo1 C26 C22 74.8(5)
